data_4079507
loop_
_publ_author_name
'Zhang, Wenjuan'
'Liu, Shaofeng'
'Yang, Wenhong'
'Hao, Xiang'
'Glaser, Rainer'
'Sun, Wen-Hua'

_publ_section_title
;
 Chloroyttrium 2-(1-(Arylimino)alkyl)quinolin-8-olate Complexes:
 Synthesis, Characterization, and Catalysis of the Ring-Opening
 Polymerization of \e-Caprolactone
;
_journal_issue 23
_journal_name_full Organometallics
_journal_page_first 8178
_journal_paper_doi 10.1021/om300778g
_journal_volume 31
_journal_year 2012
_chemical_formula_sum 'C92 H100 Cl8 N8 O6 Y4'
_chemical_formula_weight 2053.04
_chemical_name_systematic
; 
 ? 
;
_space_group_IT_number 2
_symmetry_cell_setting triclinic
_symmetry_space_group_name_Hall '-P 1'
_symmetry_space_group_name_H-M 'P -1'
_atom_sites_solution_hydrogens geom
_atom_sites_solution_primary direct
_atom_sites_solution_secondary difmap
_audit_creation_method SHELXL-97
_cell_angle_alpha 109.92(3)
_cell_angle_beta 107.41(3)
_cell_angle_gamma 94.64(3)
_cell_formula_units_Z 2
_cell_length_a 17.277(4)
_cell_length_b 20.115(4)
_cell_length_c 20.357(4)
_cell_measurement_reflns_used 15832
_cell_measurement_temperature 173(2)
_cell_measurement_theta_max 25.32
_cell_measurement_theta_min 1.26
_cell_volume 6213(3)
_computing_cell_refinement 'CrystalClear (Rigaku Inc., 2007)'
_computing_data_collection 'CrystalClear (Rigaku Inc., 2007)'
_computing_data_reduction 'CrystalClear (Rigaku Inc., 2007)'
_computing_molecular_graphics 'XP in Siemens SHELXTL (Sheldrick, 1994)'
_computing_publication_material 'SHELX97 (Sheldrick, 1997)'
_computing_structure_refinement 'SHELXL-97 (Sheldrick, 1997)'
_computing_structure_solution 'SHELXS-97 (Sheldrick, 1990)'
_diffrn_ambient_temperature 173(2)
_diffrn_measured_fraction_theta_full 0.997
_diffrn_measured_fraction_theta_max 0.997
_diffrn_measurement_device_type 'MM007-HF CCD(Saturn 724+)'
_diffrn_measurement_method '\w scans at fixed \c = 45\%'
_diffrn_radiation_monochromator Confocal
_diffrn_radiation_source 'rotating anode'
_diffrn_radiation_type MoK\a
_diffrn_radiation_wavelength 0.71073
_diffrn_reflns_av_R_equivalents 0.0939
_diffrn_reflns_av_sigmaI/netI 0.1089
_diffrn_reflns_limit_h_max 20
_diffrn_reflns_limit_h_min -20
_diffrn_reflns_limit_k_max 24
_diffrn_reflns_limit_k_min -24
_diffrn_reflns_limit_l_max 24
_diffrn_reflns_limit_l_min -22
_diffrn_reflns_number 65763
_diffrn_reflns_theta_full 25.27
_diffrn_reflns_theta_max 25.27
_diffrn_reflns_theta_min 1.10
_exptl_absorpt_coefficient_mu 2.063
_exptl_absorpt_correction_T_max 0.8203
_exptl_absorpt_correction_T_min 0.6265
_exptl_absorpt_correction_type numerical
_exptl_absorpt_process_details 'CrystalClear (Rigaku Inc., 2008)'
_exptl_crystal_colour orange
_exptl_crystal_density_diffrn 1.097
_exptl_crystal_density_method 'not measured'
_exptl_crystal_description block
_exptl_crystal_F_000 2096
_exptl_crystal_size_max 0.25
_exptl_crystal_size_mid 0.20
_exptl_crystal_size_min 0.10
_platon_squeeze_details ' ?'
_refine_diff_density_max 1.416
_refine_diff_density_min -0.472
_refine_diff_density_rms 0.105
_refine_ls_extinction_method none
_refine_ls_goodness_of_fit_ref 1.006
_refine_ls_hydrogen_treatment constr
_refine_ls_matrix_type full
_refine_ls_number_parameters 1099
_refine_ls_number_reflns 22500
_refine_ls_number_restraints 52
_refine_ls_restrained_S_all 1.005
_refine_ls_R_factor_all 0.1170
_refine_ls_R_factor_gt 0.0778
_refine_ls_shift/su_max 0.081
_refine_ls_shift/su_mean 0.001
_refine_ls_structure_factor_coef Fsqd
_refine_ls_weighting_details 'calc w=1/[\s^2^(Fo^2^)+(0.1108P)^2^+0.0000P] where P=(Fo^2^+2Fc^2^)/3'
_refine_ls_weighting_scheme calc
_refine_ls_wR_factor_gt 0.1979
_refine_ls_wR_factor_ref 0.2218
_reflns_number_gt 14100
_reflns_number_total 22500
_reflns_threshold_expression >2sigma(I)
_cod_data_source_file om300778g_si_002.cif
_cod_data_source_block 6
_cod_depositor_comments
;
The following automatic conversions were performed:

'_symmetry_cell_setting' value 'Triclinic' changed to 'triclinic'
according to /home/saulius/struct/CIF-dictionaries/cif_core.dic
dictionary named 'cif_core.dic' version 2.4.2 from
2011-04-26.

'_exptl_absorpt_correction_type' value 'Numerical'
changed to 'numerical' according to
/home/saulius/struct/CIF-dictionaries/cif_core.dic dictionary named
'cif_core.dic' version 2.4.2 from 2011-04-26.

Automatic conversion script
Id: cif_fix_values 1891 2012-01-12 08:04:46Z andrius 
;
_cod_original_cell_volume 6214(2)
_cod_original_sg_symbol_H-M P-1
_cod_database_code 4079507

loop_
_symmetry_equiv_pos_as_xyz
'x, y, z'
'-x, -y, -z'

loop_
_atom_site_label
_atom_site_type_symbol
_atom_site_fract_x
_atom_site_fract_y
_atom_site_fract_z
_atom_site_U_iso_or_equiv
_atom_site_adp_type
_atom_site_occupancy
_atom_site_symmetry_multiplicity
_atom_site_calc_flag
_atom_site_refinement_flags
_atom_site_disorder_assembly
_atom_site_disorder_group
Y1 Y 0.20142(4) 0.29322(3) 0.32769(3) 0.03995(17) Uani 1 1 d . . .
Y2 Y 0.38223(4) 0.28845(3) 0.27971(3) 0.04357(18) Uani 1 1 d . . .
Y3 Y 0.86080(4) 0.86090(3) 0.18082(3) 0.04299(17) Uani 1 1 d . . .
Y4 Y 1.07860(4) 0.90737(3) 0.28283(3) 0.04637(18) Uani 1 1 d . . .
Cl1A Cl 0.80221(11) 0.94850(9) 0.12347(10) 0.0564(4) Uani 1 1 d . . .
Cl1 Cl 0.22627(11) 0.39087(9) 0.45695(9) 0.0562(5) Uani 1 1 d . . .
Cl2 Cl 0.07828(11) 0.33337(10) 0.25551(10) 0.0573(4) Uani 1 1 d . . .
Cl2A Cl 0.77613(11) 0.87237(10) 0.26777(9) 0.0602(5) Uani 1 1 d . . .
Cl3A Cl 1.18020(11) 1.00985(11) 0.28897(11) 0.0643(5) Uani 1 1 d . . .
Cl3 Cl 0.40078(12) 0.30915(10) 0.16810(10) 0.0601(5) Uani 1 1 d . . .
Cl5 Cl 0.35179(10) 0.25665(9) 0.39013(9) 0.0510(4) Uani 1 1 d . . .
Cl5A Cl 0.96363(12) 0.79477(10) 0.26049(11) 0.0665(5) Uani 1 1 d . . .
O1C O 0.9598(2) 0.9537(2) 0.2803(2) 0.0444(10) Uani 1 1 d . . .
O1 O 0.2462(2) 0.2393(2) 0.2255(2) 0.0411(10) Uani 1 1 d . . .
O1A O 0.3003(3) 0.3695(2) 0.3164(2) 0.0470(11) Uani 1 1 d . . .
O1B O 0.9904(3) 0.8835(2) 0.1663(2) 0.0511(11) Uani 1 1 d . . .
O60 O 0.3906(3) 0.1641(2) 0.2275(2) 0.0574(12) Uani 1 1 d . F .
O60A O 1.1412(3) 0.8202(3) 0.2186(3) 0.0740(15) Uani 1 1 d . . .
N1C N 1.0824(3) 0.9807(3) 0.4075(3) 0.0429(12) Uani 1 1 d . . .
N1 N 0.1250(3) 0.1703(2) 0.2469(3) 0.0385(11) Uani 1 1 d . . .
N1B N 0.8660(3) 0.7819(3) 0.0601(3) 0.0438(12) Uani 1 1 d . . .
N1A N 0.4627(4) 0.4086(3) 0.3651(3) 0.0562(15) Uani 1 1 d . . .
N2C N 1.1961(3) 0.8995(3) 0.3935(3) 0.0482(13) Uani 1 1 d . . .
N2 N 0.1100(3) 0.2313(3) 0.3802(3) 0.0410(12) Uani 1 1 d . . .
N2B N 0.7288(4) 0.7591(3) 0.0933(3) 0.0570(15) Uani 1 1 d . . .
N2A N 0.5432(4) 0.3000(4) 0.3297(3) 0.0601(16) Uani 1 1 d . . .
C1C C 0.9561(4) 1.0063(3) 0.3410(3) 0.0433(15) Uani 1 1 d . . .
C1 C 0.2005(4) 0.1764(3) 0.1681(3) 0.0395(14) Uani 1 1 d . . .
C1B C 0.9997(4) 0.8534(3) 0.0992(3) 0.0420(14) Uani 1 1 d . . .
C1A C 0.3319(5) 0.4405(3) 0.3535(4) 0.0506(17) Uani 1 1 d . . .
C2 C 0.2130(4) 0.1494(3) 0.1035(4) 0.0485(16) Uani 1 1 d . . .
H2A H 0.2545 0.1754 0.0946 0.058 Uiso 1 1 calc R . .
C2C C 0.8961(4) 1.0444(4) 0.3424(4) 0.0480(16) Uani 1 1 d . . .
H2CA H 0.8500 1.0333 0.2980 0.058 Uiso 1 1 calc R . .
C2B C 1.0635(4) 0.8756(4) 0.0815(4) 0.0527(17) Uani 1 1 d . . .
H2BA H 1.1067 0.9148 0.1180 0.063 Uiso 1 1 calc R . .
C2A C 0.2870(5) 0.4921(4) 0.3673(4) 0.066(2) Uani 1 1 d . . .
H2AA H 0.2282 0.4794 0.3483 0.079 Uiso 1 1 calc R . .
C3C C 0.9001(4) 1.1014(4) 0.4092(4) 0.0551(18) Uani 1 1 d . . .
H3CA H 0.8585 1.1295 0.4070 0.066 Uiso 1 1 calc R . .
C3 C 0.1658(4) 0.0832(4) 0.0487(4) 0.0529(17) Uani 1 1 d . . .
H3A H 0.1772 0.0642 0.0038 0.063 Uiso 1 1 calc R . .
C3B C 1.0674(5) 0.8416(4) 0.0096(4) 0.0577(18) Uani 1 1 d . . .
H3BA H 1.1141 0.8576 -0.0006 0.069 Uiso 1 1 calc R . .
C3A C 0.3290(7) 0.5679(4) 0.4115(5) 0.084(3) Uani 1 1 d . . .
H3AA H 0.2966 0.6034 0.4218 0.100 Uiso 1 1 calc R . .
C4 C 0.1024(4) 0.0444(3) 0.0583(4) 0.0505(17) Uani 1 1 d . . .
H4A H 0.0707 -0.0006 0.0206 0.061 Uiso 1 1 calc R . .
C4C C 0.9620(4) 1.1174(4) 0.4772(4) 0.0499(16) Uani 1 1 d . . .
H4CA H 0.9623 1.1543 0.5214 0.060 Uiso 1 1 calc R . .
C4B C 1.0064(4) 0.7868(4) -0.0452(4) 0.0509(17) Uani 1 1 d . . .
H4BA H 1.0103 0.7650 -0.0932 0.061 Uiso 1 1 calc R . .
C4A C 0.4119(7) 0.5886(4) 0.4377(5) 0.078(3) Uani 1 1 d . . .
H4AA H 0.4372 0.6382 0.4653 0.094 Uiso 1 1 calc R . .
C5B C 0.9354(4) 0.7621(3) -0.0296(4) 0.0476(16) Uani 1 1 d . . .
C5C C 1.0262(4) 1.0756(3) 0.4777(3) 0.0440(15) Uani 1 1 d . . .
C5 C 0.0863(4) 0.0735(3) 0.1253(3) 0.0436(15) Uani 1 1 d . . .
C5A C 0.4620(6) 0.5361(4) 0.4243(4) 0.066(2) Uani 1 1 d . . .
C6C C 1.0923(4) 1.0848(3) 0.5428(3) 0.0448(15) Uani 1 1 d . . .
H6CA H 1.0971 1.1204 0.5895 0.054 Uiso 1 1 calc R . .
C6 C 0.0192(4) 0.0415(3) 0.1395(4) 0.0482(16) Uani 1 1 d . . .
H6A H -0.0180 -0.0015 0.1027 0.058 Uiso 1 1 calc R . .
C6B C 0.8689(5) 0.7065(4) -0.0830(4) 0.0587(19) Uani 1 1 d . . .
H6BA H 0.8706 0.6804 -0.1311 0.070 Uiso 1 1 calc R . .
C6A C 0.5474(7) 0.5509(5) 0.4506(5) 0.088(3) Uani 1 1 d . . .
H6AA H 0.5769 0.5993 0.4796 0.105 Uiso 1 1 calc R . .
C7 C 0.0090(4) 0.0733(3) 0.2064(4) 0.0503(16) Uani 1 1 d . . .
H7A H -0.0350 0.0524 0.2167 0.060 Uiso 1 1 calc R . .
C7C C 1.1499(4) 1.0415(3) 0.5378(3) 0.0461(16) Uani 1 1 d . . .
H7CA H 1.1941 1.0462 0.5813 0.055 Uiso 1 1 calc R . .
C7B C 0.8018(5) 0.6905(4) -0.0648(4) 0.0593(19) Uani 1 1 d . . .
H7BA H 0.7559 0.6534 -0.1003 0.071 Uiso 1 1 calc R . .
C7A C 0.5899(6) 0.4966(5) 0.4350(4) 0.085(3) Uani 1 1 d . . .
H7AA H 0.6487 0.5069 0.4540 0.101 Uiso 1 1 calc R . .
C8 C 0.0643(4) 0.1371(3) 0.2601(3) 0.0384(14) Uani 1 1 d . . .
C8C C 1.1432(4) 0.9915(3) 0.4697(3) 0.0428(15) Uani 1 1 d . . .
C8B C 0.8011(4) 0.7300(4) 0.0078(4) 0.0497(16) Uani 1 1 d . . .
C8A C 0.5454(5) 0.4243(5) 0.3899(4) 0.070(2) Uani 1 1 d . . .
C9 C 0.1360(4) 0.1390(3) 0.1795(3) 0.0431(15) Uani 1 1 d . . .
C9B C 0.9323(4) 0.7963(3) 0.0420(3) 0.0447(15) Uani 1 1 d . . .
C9C C 1.0221(4) 1.0204(3) 0.4096(3) 0.0424(15) Uani 1 1 d . . .
C9A C 0.4195(5) 0.4625(4) 0.3816(4) 0.0542(18) Uani 1 1 d . . .
C10 C 0.0608(4) 0.1713(3) 0.3347(4) 0.0451(15) Uani 1 1 d . . .
H10A H 0.0220 0.1491 0.3494 0.054 Uiso 1 1 calc R . .
C10C C 1.2028(4) 0.9457(4) 0.4600(4) 0.0534(18) Uani 1 1 d . . .
H10B H 1.2478 0.9491 0.5023 0.064 Uiso 1 1 calc R . .
C10B C 0.7313(5) 0.7200(4) 0.0295(4) 0.0592(19) Uani 1 1 d . . .
H10C H 0.6847 0.6829 -0.0046 0.071 Uiso 1 1 calc R . .
C10A C 0.5846(5) 0.3634(6) 0.3691(5) 0.077(2) Uani 1 1 d . . .
H10D H 0.6434 0.3713 0.3856 0.093 Uiso 1 1 calc R . .
C12 C 0.1026(4) 0.2595(3) 0.4531(3) 0.0421(15) Uani 1 1 d . . .
C12C C 1.2639(4) 0.8625(4) 0.3891(4) 0.0516(17) Uani 1 1 d . . .
C12B C 0.6518(5) 0.7469(5) 0.1046(4) 0.067(2) Uani 1 1 d . . .
C12A C 0.5885(5) 0.2445(5) 0.3066(4) 0.068(2) Uani 1 1 d . . .
C13 C 0.0416(4) 0.2990(3) 0.4633(3) 0.0437(15) Uani 1 1 d . . .
C13B C 0.5858(5) 0.7721(5) 0.0728(4) 0.071(2) Uani 1 1 d . . .
C13C C 1.3388(5) 0.9002(4) 0.3964(5) 0.068(2) Uani 1 1 d . . .
C13A C 0.6205(5) 0.2411(6) 0.2508(5) 0.088(3) Uani 1 1 d . C .
C14 C 0.0363(5) 0.3261(3) 0.5359(4) 0.0552(18) Uani 1 1 d . . .
H14A H -0.0042 0.3537 0.5450 0.066 Uiso 1 1 calc R . .
C14C C 1.4000(5) 0.8565(6) 0.3836(5) 0.083(3) Uani 1 1 d . . .
H14B H 1.4524 0.8791 0.3871 0.100 Uiso 1 1 calc R . .
C14B C 0.5108(6) 0.7577(7) 0.0839(5) 0.113(4) Uani 1 1 d . . .
H14C H 0.4638 0.7742 0.0614 0.135 Uiso 1 1 calc R . .
C14A C 0.6539(6) 0.1815(7) 0.2245(6) 0.099(3) Uani 1 1 d . . .
H14E H 0.6734 0.1765 0.1845 0.119 Uiso 1 1 calc R . .
C15 C 0.0894(5) 0.3124(4) 0.5927(4) 0.0579(19) Uani 1 1 d . . .
C15C C 1.3841(6) 0.7848(5) 0.3668(5) 0.078(2) Uani 1 1 d . . .
C15A C 0.6598(6) 0.1302(7) 0.2534(6) 0.102(3) Uani 1 1 d . . .
C15B C 0.5060(8) 0.7181(7) 0.1296(6) 0.116(4) Uani 1 1 d . . .
C16 C 0.1469(5) 0.2734(4) 0.5802(4) 0.0586(19) Uani 1 1 d . . .
H16A H 0.1818 0.2634 0.6202 0.070 Uiso 1 1 calc R . .
C16C C 1.3121(5) 0.7503(5) 0.3626(4) 0.070(2) Uani 1 1 d . . .
H16B H 1.3041 0.7001 0.3529 0.084 Uiso 1 1 calc R . .
C16B C 0.5761(8) 0.6924(7) 0.1591(6) 0.110(4) Uani 1 1 d . . .
H16C H 0.5728 0.6641 0.1875 0.132 Uiso 1 1 calc R . .
C16A C 0.6288(7) 0.1328(7) 0.3094(6) 0.117(4) Uani 1 1 d . . .
H16D H 0.6318 0.0954 0.3281 0.140 Uiso 1 1 calc R . .
C17 C 0.1578(4) 0.2469(3) 0.5115(3) 0.0441(15) Uani 1 1 d . . .
C17C C 1.2468(4) 0.7881(4) 0.3725(4) 0.0540(17) Uani 1 1 d . . .
C17A C 0.5923(6) 0.1918(6) 0.3387(5) 0.089(3) Uani 1 1 d . . .
C17B C 0.6470(6) 0.7063(5) 0.1486(5) 0.088(3) Uani 1 1 d . D .
C18B C 0.5938(6) 0.8191(6) 0.0266(5) 0.095(3) Uani 1 1 d . . .
H18A H 0.6522 0.8450 0.0464 0.114 Uiso 1 1 calc R . .
H18B H 0.5825 0.7857 -0.0254 0.114 Uiso 1 1 calc R . .
C18A C 0.6209(6) 0.3018(6) 0.2213(6) 0.098(3) Uani 1 1 d D . .
H18C H 0.5929 0.2818 0.1665 0.117 Uiso 1 1 calc R A 1
H18D H 0.5908 0.3378 0.2438 0.117 Uiso 1 1 calc R A 1
C18C C 1.3586(6) 0.9817(6) 0.4172(8) 0.114(4) Uani 1 1 d . . .
H18E H 1.3053 0.9970 0.4019 0.137 Uiso 1 1 calc R . .
H18F H 1.3825 1.0048 0.4723 0.137 Uiso 1 1 calc R . .
C18 C -0.0178(5) 0.3144(4) 0.4016(4) 0.066(2) Uani 1 1 d . . .
H18G H -0.0266 0.3641 0.4228 0.079 Uiso 1 1 calc R . .
H18H H 0.0087 0.3130 0.3643 0.079 Uiso 1 1 calc R . .
C19B C 0.7159(7) 0.6777(5) 0.1839(6) 0.094(3) Uani 1 1 d D . .
H19A H 0.7219 0.6881 0.2365 0.113 Uiso 1 1 calc R B 1
H19B H 0.7685 0.6992 0.1822 0.113 Uiso 1 1 calc R B 1
C19 C 0.2218(5) 0.2013(4) 0.4946(4) 0.066(2) Uani 1 1 d . . .
H19C H 0.1934 0.1501 0.4654 0.080 Uiso 1 1 calc R . .
H19D H 0.2475 0.2178 0.4639 0.080 Uiso 1 1 calc R . .
C19C C 1.1679(5) 0.7508(4) 0.3741(5) 0.071(2) Uani 1 1 d . . .
H19E H 1.1218 0.7737 0.3562 0.086 Uiso 1 1 calc R . .
H19F H 1.1542 0.6995 0.3395 0.086 Uiso 1 1 calc R . .
C19A C 0.5618(7) 0.2004(6) 0.4019(6) 0.105(3) Uani 1 1 d . . .
H19G H 0.5945 0.2461 0.4435 0.125 Uiso 1 1 calc R . .
H19H H 0.5037 0.2065 0.3857 0.125 Uiso 1 1 calc R . .
C20 C -0.0995(5) 0.2648(5) 0.3627(5) 0.081(2) Uani 1 1 d . . .
H20A H -0.1332 0.2794 0.3238 0.121 Uiso 1 1 calc R . .
H20B H -0.1275 0.2668 0.3985 0.121 Uiso 1 1 calc R . .
H20C H -0.0921 0.2155 0.3399 0.121 Uiso 1 1 calc R . .
C20B C 0.5400(9) 0.8738(8) 0.0242(8) 0.149(5) Uani 1 1 d . . .
H20D H 0.5520 0.8991 -0.0062 0.223 Uiso 1 1 calc R . .
H20E H 0.5513 0.9086 0.0750 0.223 Uiso 1 1 calc R . .
H20F H 0.4816 0.8493 0.0023 0.223 Uiso 1 1 calc R . .
C20C C 1.4071(10) 1.0088(10) 0.3917(13) 0.226(9) Uani 1 1 d . . .
H20G H 1.4644 1.0080 0.4180 0.338 Uiso 1 1 calc R . .
H20H H 1.4016 1.0588 0.3994 0.338 Uiso 1 1 calc R . .
H20I H 1.3921 0.9804 0.3383 0.338 Uiso 1 1 calc R . .
C20A C 0.7067(10) 0.3361(9) 0.2408(10) 0.134(7) Uani 0.733(18) 1 d PDU C 1
H20J H 0.7372 0.2994 0.2220 0.201 Uiso 0.733(18) 1 calc PR C 1
H20K H 0.7324 0.3599 0.2951 0.201 Uiso 0.733(18) 1 calc PR C 1
H20L H 0.7082 0.3721 0.2184 0.201 Uiso 0.733(18) 1 calc PR C 1
C20D C 0.629(2) 0.293(2) 0.1503(15) 0.098(14) Uani 0.267(18) 1 d PDU C 2
H20M H 0.5735 0.2796 0.1120 0.148 Uiso 0.267(18) 1 calc PR C 2
H20N H 0.6597 0.2548 0.1367 0.148 Uiso 0.267(18) 1 calc PR C 2
H20O H 0.6584 0.3384 0.1538 0.148 Uiso 0.267(18) 1 calc PR C 2
C21C C 1.1752(6) 0.7543(5) 0.4497(5) 0.087(3) Uani 1 1 d . . .
H21A H 1.1227 0.7300 0.4481 0.131 Uiso 1 1 calc R . .
H21B H 1.1881 0.8049 0.4841 0.131 Uiso 1 1 calc R . .
H21C H 1.2195 0.7302 0.4670 0.131 Uiso 1 1 calc R . .
C21A C 0.5637(10) 0.1453(8) 0.4310(7) 0.161(6) Uani 1 1 d . . .
H21D H 0.5422 0.1589 0.4721 0.241 Uiso 1 1 calc R . .
H21E H 0.6209 0.1393 0.4494 0.241 Uiso 1 1 calc R . .
H21F H 0.5294 0.0998 0.3916 0.241 Uiso 1 1 calc R . .
C21 C 0.2881(6) 0.2070(6) 0.5646(6) 0.104(3) Uani 1 1 d . . .
H21G H 0.3274 0.1770 0.5518 0.156 Uiso 1 1 calc R . .
H21H H 0.2629 0.1904 0.5949 0.156 Uiso 1 1 calc R . .
H21I H 0.3173 0.2574 0.5929 0.156 Uiso 1 1 calc R . .
C21B C 0.692(7) 0.5913(13) 0.136(3) 0.179(16) Uani 0.41(10) 1 d PDU D 1
H21J H 0.6317 0.5746 0.1195 0.268 Uiso 0.41(10) 1 calc PR D 1
H21K H 0.7203 0.5663 0.1666 0.268 Uiso 0.41(10) 1 calc PR D 1
H21L H 0.7086 0.5808 0.0919 0.268 Uiso 0.41(10) 1 calc PR D 1
C21D C 0.733(4) 0.6006(16) 0.1372(16) 0.141(12) Uani 0.59(10) 1 d PDU D 2
H21M H 0.7107 0.5905 0.0838 0.212 Uiso 0.59(10) 1 calc PR D 2
H21N H 0.7067 0.5622 0.1474 0.212 Uiso 0.59(10) 1 calc PR D 2
H21O H 0.7932 0.6025 0.1523 0.212 Uiso 0.59(10) 1 calc PR D 2
C25 C 0.0796(6) 0.3435(5) 0.6700(4) 0.087(3) Uani 1 1 d . . .
H25A H 0.1205 0.3298 0.7056 0.131 Uiso 1 1 calc R . .
H25B H 0.0236 0.3240 0.6658 0.131 Uiso 1 1 calc R . .
H25C H 0.0884 0.3962 0.6875 0.131 Uiso 1 1 calc R . .
C25C C 1.4514(7) 0.7404(7) 0.3535(6) 0.120(4) Uani 1 1 d . . .
H25D H 1.4302 0.6895 0.3418 0.180 Uiso 1 1 calc R . .
H25E H 1.5011 0.7589 0.3986 0.180 Uiso 1 1 calc R . .
H25F H 1.4655 0.7449 0.3118 0.180 Uiso 1 1 calc R . .
C25B C 0.4228(8) 0.7021(10) 0.1372(9) 0.186(7) Uani 1 1 d . . .
H25G H 0.4268 0.6743 0.1690 0.279 Uiso 1 1 calc R . .
H25H H 0.3812 0.6741 0.0879 0.279 Uiso 1 1 calc R . .
H25I H 0.4065 0.7476 0.1598 0.279 Uiso 1 1 calc R . .
C25A C 0.6920(8) 0.0652(7) 0.2213(7) 0.151(5) Uani 1 1 d . . .
H25J H 0.7474 0.0800 0.2211 0.227 Uiso 1 1 calc R . .
H25K H 0.6548 0.0367 0.1701 0.227 Uiso 1 1 calc R . .
H25L H 0.6953 0.0358 0.2515 0.227 Uiso 1 1 calc R . .
C61 C 0.3571(5) 0.1070(4) 0.2466(5) 0.072(2) Uani 1 1 d . F .
H61A H 0.3053 0.1158 0.2562 0.087 Uiso 1 1 calc R . .
H61B H 0.3976 0.1051 0.2918 0.087 Uiso 1 1 calc R . .
C62 C 0.3406(6) 0.0376(4) 0.1813(5) 0.086(3) Uani 1 1 d D . .
H62A H 0.2803 0.0179 0.1562 0.104 Uiso 1 1 calc R E 1
H62B H 0.3672 0.0013 0.1975 0.104 Uiso 1 1 calc R E 1
C63 C 0.377(2) 0.0560(10) 0.1298(15) 0.086(7) Uani 0.43(4) 1 d PDU F 1
H63A H 0.4172 0.0252 0.1189 0.103 Uiso 0.43(4) 1 calc PR F 1
H63B H 0.3329 0.0481 0.0822 0.103 Uiso 0.43(4) 1 calc PR F 1
C63' C 0.4125(18) 0.0550(8) 0.1580(19) 0.095(6) Uani 0.57(4) 1 d PDU F 2
H63C H 0.4644 0.0484 0.1903 0.114 Uiso 0.57(4) 1 calc PR F 2
H63D H 0.4023 0.0234 0.1056 0.114 Uiso 0.57(4) 1 calc PR F 2
C64 C 0.4179(5) 0.1302(4) 0.1663(5) 0.076(2) Uani 1 1 d D . .
H64A H 0.4047 0.1546 0.1308 0.091 Uiso 1 1 calc R F 1
H64B H 0.4787 0.1340 0.1850 0.091 Uiso 1 1 calc R F 1
C61A C 1.2187(6) 0.8347(7) 0.2027(5) 0.113(4) Uani 1 1 d . . .
H61C H 1.2680 0.8535 0.2490 0.135 Uiso 1 1 calc R . .
H61D H 1.2153 0.8696 0.1780 0.135 Uiso 1 1 calc R . .
C62A C 1.2219(10) 0.7607(11) 0.1509(9) 0.184(9) Uani 1 1 d . . .
H62C H 1.2419 0.7659 0.1118 0.221 Uiso 1 1 calc R . .
H62D H 1.2615 0.7392 0.1796 0.221 Uiso 1 1 calc R . .
C63A C 1.1488(13) 0.7176(10) 0.1195(10) 0.180(8) Uani 1 1 d . . .
H63E H 1.1539 0.6668 0.1101 0.216 Uiso 1 1 calc R . .
H63F H 1.1178 0.7212 0.0717 0.216 Uiso 1 1 calc R . .
C64A C 1.1056(7) 0.7449(6) 0.1768(6) 0.107(3) Uani 1 1 d . . .
H64C H 1.0453 0.7379 0.1511 0.129 Uiso 1 1 calc R . .
H64D H 1.1146 0.7182 0.2103 0.129 Uiso 1 1 calc R . .

loop_
_atom_site_aniso_label
_atom_site_aniso_U_11
_atom_site_aniso_U_22
_atom_site_aniso_U_33
_atom_site_aniso_U_23
_atom_site_aniso_U_13
_atom_site_aniso_U_12
Y1 0.0410(4) 0.0377(3) 0.0392(3) 0.0093(3) 0.0182(3) 0.0055(3)
Y2 0.0443(4) 0.0423(3) 0.0439(4) 0.0120(3) 0.0213(3) 0.0053(3)
Y3 0.0403(4) 0.0491(4) 0.0387(3) 0.0126(3) 0.0172(3) 0.0103(3)
Y4 0.0418(4) 0.0521(4) 0.0433(4) 0.0130(3) 0.0181(3) 0.0107(3)
Cl1A 0.0591(11) 0.0607(10) 0.0564(10) 0.0243(9) 0.0261(9) 0.0190(9)
Cl1 0.0577(11) 0.0514(9) 0.0487(9) 0.0038(8) 0.0257(9) -0.0060(8)
Cl2 0.0586(11) 0.0625(11) 0.0540(10) 0.0218(9) 0.0228(9) 0.0191(9)
Cl2A 0.0524(11) 0.0728(12) 0.0510(10) 0.0125(9) 0.0269(9) 0.0043(9)
Cl3A 0.0498(11) 0.0795(13) 0.0716(12) 0.0369(11) 0.0237(9) 0.0105(9)
Cl3 0.0634(12) 0.0661(11) 0.0505(10) 0.0203(9) 0.0244(9) 0.0034(9)
Cl5 0.0526(10) 0.0568(10) 0.0508(9) 0.0219(8) 0.0257(8) 0.0143(8)
Cl5A 0.0650(12) 0.0617(11) 0.0747(12) 0.0301(10) 0.0230(10) 0.0097(9)
O1C 0.041(3) 0.050(3) 0.034(2) 0.007(2) 0.0132(19) 0.005(2)
O1 0.041(2) 0.036(2) 0.042(2) 0.0084(19) 0.018(2) 0.0029(19)
O1A 0.061(3) 0.038(2) 0.047(2) 0.013(2) 0.030(2) 0.008(2)
O1B 0.044(3) 0.068(3) 0.042(2) 0.017(2) 0.022(2) 0.015(2)
O60 0.065(3) 0.053(3) 0.054(3) 0.016(2) 0.025(3) 0.017(2)
O60A 0.073(4) 0.088(4) 0.062(3) 0.020(3) 0.030(3) 0.038(3)
N1C 0.048(3) 0.043(3) 0.045(3) 0.017(2) 0.026(3) 0.011(2)
N1 0.037(3) 0.037(3) 0.036(3) 0.006(2) 0.016(2) 0.002(2)
N1B 0.046(3) 0.045(3) 0.038(3) 0.013(2) 0.015(3) 0.006(3)
N1A 0.064(4) 0.065(4) 0.042(3) 0.016(3) 0.029(3) -0.001(3)
N2C 0.047(3) 0.055(3) 0.052(3) 0.027(3) 0.022(3) 0.015(3)
N2 0.041(3) 0.043(3) 0.044(3) 0.018(2) 0.019(3) 0.014(2)
N2B 0.056(4) 0.059(4) 0.051(3) 0.018(3) 0.020(3) 0.000(3)
N2A 0.051(4) 0.082(5) 0.053(4) 0.032(3) 0.020(3) 0.009(3)
C1C 0.035(4) 0.052(4) 0.043(4) 0.017(3) 0.015(3) 0.009(3)
C1 0.038(4) 0.035(3) 0.041(3) 0.014(3) 0.008(3) 0.006(3)
C1B 0.040(4) 0.046(4) 0.043(3) 0.016(3) 0.018(3) 0.014(3)
C1A 0.069(5) 0.039(4) 0.048(4) 0.012(3) 0.034(4) 0.010(3)
C2 0.052(4) 0.042(4) 0.055(4) 0.013(3) 0.032(4) 0.009(3)
C2C 0.037(4) 0.060(4) 0.048(4) 0.021(3) 0.017(3) 0.004(3)
C2B 0.049(4) 0.055(4) 0.050(4) 0.012(3) 0.022(3) 0.008(3)
C2A 0.079(6) 0.061(5) 0.066(5) 0.023(4) 0.037(4) 0.014(4)
C3C 0.046(4) 0.063(4) 0.068(5) 0.025(4) 0.034(4) 0.014(3)
C3 0.056(5) 0.059(4) 0.043(4) 0.013(3) 0.021(3) 0.018(4)
C3B 0.063(5) 0.057(4) 0.055(4) 0.011(4) 0.036(4) 0.012(4)
C3A 0.141(9) 0.042(4) 0.080(6) 0.020(4) 0.059(6) 0.020(5)
C4 0.040(4) 0.045(4) 0.047(4) 0.003(3) 0.007(3) 0.002(3)
C4C 0.045(4) 0.055(4) 0.042(4) 0.012(3) 0.014(3) 0.004(3)
C4B 0.056(4) 0.063(4) 0.042(4) 0.021(3) 0.024(3) 0.028(4)
C4A 0.110(8) 0.054(5) 0.072(6) 0.015(4) 0.051(6) -0.006(5)
C5B 0.048(4) 0.049(4) 0.049(4) 0.017(3) 0.019(3) 0.023(3)
C5C 0.047(4) 0.043(3) 0.044(4) 0.017(3) 0.018(3) 0.006(3)
C5 0.041(4) 0.045(4) 0.043(3) 0.013(3) 0.016(3) 0.010(3)
C5A 0.081(6) 0.050(4) 0.060(5) 0.007(4) 0.038(5) -0.013(4)
C6C 0.054(4) 0.041(3) 0.037(3) 0.013(3) 0.017(3) 0.004(3)
C6 0.046(4) 0.043(4) 0.045(4) 0.012(3) 0.010(3) -0.004(3)
C6B 0.075(5) 0.061(5) 0.042(4) 0.015(4) 0.027(4) 0.021(4)
C6A 0.122(9) 0.059(5) 0.061(5) -0.004(4) 0.046(6) -0.030(6)
C7 0.045(4) 0.051(4) 0.053(4) 0.018(3) 0.019(3) 0.001(3)
C7C 0.039(4) 0.056(4) 0.039(3) 0.019(3) 0.009(3) -0.003(3)
C7B 0.057(5) 0.063(5) 0.048(4) 0.011(4) 0.017(4) 0.008(4)
C7A 0.086(7) 0.099(7) 0.048(5) 0.011(5) 0.028(5) -0.026(6)
C8 0.041(4) 0.039(3) 0.036(3) 0.016(3) 0.013(3) 0.005(3)
C8C 0.041(4) 0.051(4) 0.045(4) 0.025(3) 0.018(3) 0.012(3)
C8B 0.054(4) 0.048(4) 0.050(4) 0.019(3) 0.022(4) 0.013(3)
C8A 0.061(5) 0.087(6) 0.060(5) 0.019(4) 0.036(4) -0.008(5)
C9 0.045(4) 0.040(3) 0.044(4) 0.012(3) 0.019(3) 0.012(3)
C9B 0.055(4) 0.046(4) 0.044(4) 0.020(3) 0.026(3) 0.022(3)
C9C 0.045(4) 0.045(4) 0.041(3) 0.016(3) 0.021(3) 0.005(3)
C9A 0.072(5) 0.047(4) 0.049(4) 0.014(3) 0.037(4) 0.000(4)
C10 0.041(4) 0.047(4) 0.053(4) 0.022(3) 0.023(3) 0.006(3)
C10C 0.043(4) 0.063(4) 0.052(4) 0.027(4) 0.012(3) -0.006(3)
C10B 0.051(5) 0.056(4) 0.054(4) 0.008(4) 0.015(4) -0.009(3)
C10A 0.054(5) 0.108(7) 0.062(5) 0.024(5) 0.021(4) 0.004(5)
C12 0.045(4) 0.035(3) 0.047(4) 0.011(3) 0.022(3) 0.001(3)
C12C 0.054(4) 0.059(4) 0.056(4) 0.029(4) 0.031(4) 0.020(3)
C12B 0.052(5) 0.086(6) 0.051(4) 0.015(4) 0.021(4) -0.005(4)
C12A 0.046(5) 0.100(6) 0.063(5) 0.031(5) 0.026(4) 0.027(4)
C13 0.052(4) 0.038(3) 0.042(3) 0.014(3) 0.019(3) 0.007(3)
C13B 0.050(5) 0.098(6) 0.060(5) 0.019(5) 0.029(4) 0.001(4)
C13C 0.046(5) 0.080(6) 0.087(6) 0.043(5) 0.023(4) 0.017(4)
C13A 0.059(6) 0.142(9) 0.079(6) 0.046(6) 0.036(5) 0.038(6)
C14 0.075(5) 0.045(4) 0.063(4) 0.022(4) 0.044(4) 0.024(4)
C14C 0.050(5) 0.134(9) 0.087(6) 0.063(6) 0.029(5) 0.024(5)
C14B 0.068(7) 0.178(11) 0.083(7) 0.035(7) 0.035(6) 0.009(7)
C14A 0.055(6) 0.157(11) 0.098(7) 0.049(8) 0.039(5) 0.036(6)
C15 0.070(5) 0.055(4) 0.048(4) 0.016(4) 0.025(4) 0.004(4)
C15C 0.074(6) 0.094(7) 0.090(6) 0.046(6) 0.046(5) 0.041(5)
C15A 0.086(7) 0.146(10) 0.083(7) 0.040(7) 0.035(6) 0.058(7)
C15B 0.098(9) 0.157(11) 0.093(8) 0.038(8) 0.056(7) -0.015(8)
C16 0.060(5) 0.060(5) 0.053(4) 0.026(4) 0.015(4) -0.001(4)
C16C 0.078(6) 0.073(5) 0.080(6) 0.041(5) 0.039(5) 0.032(5)
C16B 0.103(9) 0.143(10) 0.095(8) 0.050(7) 0.051(7) 0.009(8)
C16A 0.101(8) 0.168(12) 0.102(8) 0.062(8) 0.041(7) 0.072(8)
C17 0.050(4) 0.048(4) 0.036(3) 0.018(3) 0.015(3) 0.011(3)
C17C 0.058(5) 0.057(4) 0.055(4) 0.024(4) 0.026(4) 0.017(4)
C17A 0.077(6) 0.119(8) 0.083(6) 0.052(6) 0.025(5) 0.045(6)
C17B 0.067(6) 0.109(7) 0.078(6) 0.024(6) 0.035(5) -0.017(5)
C18B 0.069(6) 0.133(9) 0.081(6) 0.039(6) 0.025(5) 0.025(6)
C18A 0.073(7) 0.148(10) 0.089(7) 0.051(7) 0.042(6) 0.035(6)
C18C 0.063(6) 0.129(9) 0.214(13) 0.128(10) 0.056(8) 0.043(6)
C18 0.078(6) 0.068(5) 0.074(5) 0.032(4) 0.047(5) 0.030(4)
C19B 0.094(8) 0.087(7) 0.095(7) 0.032(6) 0.033(6) -0.004(6)
C19 0.058(5) 0.085(6) 0.070(5) 0.045(5) 0.023(4) 0.015(4)
C19C 0.067(5) 0.055(5) 0.097(6) 0.029(4) 0.034(5) 0.020(4)
C19A 0.102(8) 0.149(10) 0.117(8) 0.082(8) 0.066(7) 0.076(7)
C20 0.083(7) 0.084(6) 0.080(6) 0.034(5) 0.030(5) 0.033(5)
C20B 0.174(13) 0.165(13) 0.154(12) 0.074(10) 0.095(11) 0.080(11)
C20C 0.153(15) 0.213(19) 0.38(3) 0.16(2) 0.129(18) 0.055(14)
C20A 0.131(11) 0.133(10) 0.139(10) 0.055(8) 0.047(8) 0.018(7)
C20D 0.105(17) 0.109(17) 0.085(16) 0.036(10) 0.043(10) 0.017(9)
C21C 0.094(7) 0.093(7) 0.106(7) 0.047(6) 0.065(6) 0.029(5)
C21A 0.220(16) 0.189(14) 0.114(10) 0.088(10) 0.066(10) 0.094(12)
C21 0.087(7) 0.125(9) 0.112(8) 0.063(7) 0.029(6) 0.037(6)
C21B 0.179(18) 0.175(17) 0.185(17) 0.077(10) 0.057(10) 0.039(10)
C21D 0.151(15) 0.130(14) 0.147(13) 0.063(9) 0.047(9) 0.027(9)
C25 0.126(8) 0.074(6) 0.055(5) 0.018(4) 0.033(5) 0.005(5)
C25C 0.105(8) 0.164(11) 0.126(9) 0.083(9) 0.048(7) 0.054(8)
C25B 0.091(9) 0.31(2) 0.201(15) 0.128(15) 0.076(10) 0.016(11)
C25A 0.128(10) 0.188(13) 0.151(11) 0.047(10) 0.067(9) 0.109(10)
C61 0.083(6) 0.065(5) 0.076(5) 0.029(4) 0.034(5) 0.027(4)
C62 0.091(7) 0.059(5) 0.105(7) 0.026(5) 0.033(6) 0.018(5)
C63 0.088(11) 0.082(9) 0.074(10) 0.010(7) 0.029(8) 0.029(8)
C63' 0.086(9) 0.094(8) 0.090(10) 0.014(6) 0.035(8) 0.021(7)
C64 0.085(6) 0.063(5) 0.098(6) 0.022(5) 0.065(5) 0.025(4)
C61A 0.072(7) 0.202(13) 0.080(6) 0.053(8) 0.041(6) 0.064(7)
C62A 0.142(14) 0.27(2) 0.130(13) 0.017(13) 0.080(12) 0.117(15)
C63A 0.26(2) 0.175(17) 0.136(14) 0.050(13) 0.095(16) 0.135(17)
C64A 0.126(9) 0.108(9) 0.097(7) 0.031(7) 0.053(7) 0.057(7)

loop_
_atom_type_symbol
_atom_type_description
_atom_type_scat_dispersion_real
_atom_type_scat_dispersion_imag
_atom_type_scat_source
C C 0.0033 0.0016 'International Tables Vol C Tables 4.2.6.8 and 6.1.1.4'
H H 0.0000 0.0000 'International Tables Vol C Tables 4.2.6.8 and 6.1.1.4'
N N 0.0061 0.0033 'International Tables Vol C Tables 4.2.6.8 and 6.1.1.4'
O O 0.0106 0.0060 'International Tables Vol C Tables 4.2.6.8 and 6.1.1.4'
Cl Cl 0.1484 0.1585 'International Tables Vol C Tables 4.2.6.8 and 6.1.1.4'
Y Y -2.7962 3.5667 'International Tables Vol C Tables 4.2.6.8 and 6.1.1.4'

loop_
_geom_angle_atom_site_label_1
_geom_angle_atom_site_label_2
_geom_angle_atom_site_label_3
_geom_angle
O1A Y1 O1 65.29(14)
O1A Y1 N1 131.49(15)
O1 Y1 N1 66.48(14)
O1A Y1 Cl2 94.55(12)
O1 Y1 Cl2 96.22(11)
N1 Y1 Cl2 85.62(13)
O1A Y1 Cl1 87.29(11)
O1 Y1 Cl1 150.50(10)
N1 Y1 Cl1 141.00(12)
Cl2 Y1 Cl1 96.63(7)
O1A Y1 N2 163.69(15)
O1 Y1 N2 128.63(14)
N1 Y1 N2 63.81(16)
Cl2 Y1 N2 92.22(12)
Cl1 Y1 N2 77.20(12)
O1A Y1 Cl5 75.72(12)
O1 Y1 Cl5 75.15(11)
N1 Y1 Cl5 96.89(13)
Cl2 Y1 Cl5 168.98(5)
Cl1 Y1 Cl5 88.19(7)
N2 Y1 Cl5 98.53(12)
O1A Y1 Y2 40.34(10)
O1 Y1 Y2 38.70(10)
N1 Y1 Y2 99.27(12)
Cl2 Y1 Y2 120.04(5)
Cl1 Y1 Y2 112.60(6)
N2 Y1 Y2 143.31(11)
Cl5 Y1 Y2 48.99(4)
O1 Y2 O1A 67.37(15)
O1 Y2 O60 80.95(16)
O1A Y2 O60 146.39(15)
O1 Y2 N1A 134.37(19)
O1A Y2 N1A 67.03(19)
O60 Y2 N1A 143.8(2)
O1 Y2 Cl3 96.57(11)
O1A Y2 Cl3 103.14(11)
O60 Y2 Cl3 90.96(12)
N1A Y2 Cl3 91.91(13)
O1 Y2 N2A 160.75(18)
O1A Y2 N2A 130.50(19)
O60 Y2 N2A 80.0(2)
N1A Y2 N2A 64.2(2)
Cl3 Y2 N2A 86.52(13)
O1 Y2 Cl5 79.14(11)
O1A Y2 Cl5 77.52(11)
O60 Y2 Cl5 86.01(12)
N1A Y2 Cl5 92.82(12)
Cl3 Y2 Cl5 175.08(6)
N2A Y2 Cl5 96.76(13)
O1 Y2 Y1 41.49(10)
O1A Y2 Y1 40.24(10)
O60 Y2 Y1 107.36(12)
N1A Y2 Y1 99.70(14)
Cl3 Y2 Y1 126.43(5)
N2A Y2 Y1 145.10(13)
Cl5 Y2 Y1 51.27(4)
O1C Y3 O1B 64.67(14)
O1C Y3 N1B 130.81(16)
O1B Y3 N1B 66.15(16)
O1C Y3 Cl1A 91.56(12)
O1B Y3 Cl1A 93.34(12)
N1B Y3 Cl1A 90.32(13)
O1C Y3 Cl2A 86.17(11)
O1B Y3 Cl2A 149.04(11)
N1B Y3 Cl2A 142.04(13)
Cl1A Y3 Cl2A 97.86(7)
O1C Y3 N2B 164.95(16)
O1B Y3 N2B 129.89(17)
N1B Y3 N2B 63.95(18)
Cl1A Y3 N2B 91.24(14)
Cl2A Y3 N2B 78.80(13)
O1C Y3 Cl5A 74.28(12)
O1B Y3 Cl5A 74.53(12)
N1B Y3 Cl5A 93.76(13)
Cl1A Y3 Cl5A 164.24(6)
Cl2A Y3 Cl5A 88.25(7)
N2B Y3 Cl5A 104.24(14)
O1C Y3 Y4 39.47(11)
O1B Y3 Y4 38.44(10)
N1B Y3 Y4 97.55(13)
Cl1A Y3 Y4 115.93(5)
Cl2A Y3 Y4 111.53(5)
N2B Y3 Y4 148.01(14)
Cl5A Y3 Y4 48.43(5)
O1B Y4 O1C 66.37(14)
O1B Y4 O60A 82.85(17)
O1C Y4 O60A 146.76(17)
O1B Y4 N1C 133.96(17)
O1C Y4 N1C 67.86(16)
O60A Y4 N1C 142.80(18)
O1B Y4 Cl3A 96.48(12)
O1C Y4 Cl3A 103.56(11)
O60A Y4 Cl3A 91.64(16)
N1C Y4 Cl3A 89.31(13)
O1B Y4 N2C 161.67(17)
O1C Y4 N2C 130.44(15)
O60A Y4 N2C 79.03(18)
N1C Y4 N2C 63.90(18)
Cl3A Y4 N2C 86.80(13)
O1B Y4 Cl5A 77.60(13)
O1C Y4 Cl5A 75.58(11)
O60A Y4 Cl5A 86.19(16)
N1C Y4 Cl5A 95.86(13)
Cl3A Y4 Cl5A 173.90(7)
N2C Y4 Cl5A 98.36(13)
O1B Y4 Y3 40.70(11)
O1C Y4 Y3 39.39(10)
O60A Y4 Y3 108.16(14)
N1C Y4 Y3 101.19(13)
Cl3A Y4 Y3 125.73(5)
N2C Y4 Y3 145.39(11)
Cl5A Y4 Y3 50.08(5)
Y2 Cl5 Y1 79.74(5)
Y4 Cl5A Y3 81.49(6)
C1C O1C Y3 132.9(4)
C1C O1C Y4 121.2(4)
Y3 O1C Y4 101.14(16)
C1 O1 Y2 134.2(4)
C1 O1 Y1 120.5(3)
Y2 O1 Y1 99.81(15)
C1A O1A Y1 131.3(4)
C1A O1A Y2 121.4(4)
Y1 O1A Y2 99.41(15)
C1B O1B Y4 130.6(4)
C1B O1B Y3 121.3(4)
Y4 O1B Y3 100.86(15)
C64 O60 C61 107.4(5)
C64 O60 Y2 127.6(4)
C61 O60 Y2 124.6(4)
C64A O60A C61A 106.5(7)
C64A O60A Y4 126.4(5)
C61A O60A Y4 126.4(6)
C8C N1C C9C 119.4(5)
C8C N1C Y4 124.8(4)
C9C N1C Y4 115.2(4)
C8 N1 C9 118.8(5)
C8 N1 Y1 122.5(4)
C9 N1 Y1 117.9(4)
C9B N1B C8B 118.2(5)
C9B N1B Y3 118.7(4)
C8B N1B Y3 122.6(4)
C8A N1A C9A 119.9(7)
C8A N1A Y2 122.7(5)
C9A N1A Y2 117.1(5)
C10C N2C C12C 116.8(6)
C10C N2C Y4 114.9(4)
C12C N2C Y4 126.8(4)
C10 N2 C12 115.4(5)
C10 N2 Y1 116.7(4)
C12 N2 Y1 127.7(4)
C10B N2B C12B 116.2(6)
C10B N2B Y3 115.3(5)
C12B N2B Y3 128.1(4)
C10A N2A C12A 117.2(7)
C10A N2A Y2 115.3(6)
C12A N2A Y2 126.6(5)
C2C C1C O1C 125.7(6)
C2C C1C C9C 118.5(6)
O1C C1C C9C 115.7(5)
C2 C1 O1 124.2(5)
C2 C1 C9 119.2(6)
O1 C1 C9 116.6(5)
C2B C1B O1B 125.0(6)
C2B C1B C9B 118.8(6)
O1B C1B C9B 116.1(5)
O1A C1A C2A 125.1(7)
O1A C1A C9A 117.2(6)
C2A C1A C9A 117.7(6)
C1 C2 C3 120.7(6)
C1 C2 H2A 119.7
C3 C2 H2A 119.7
C1C C2C C3C 121.3(7)
C1C C2C H2CA 119.4
C3C C2C H2CA 119.4
C1B C2B C3B 121.0(7)
C1B C2B H2BA 119.5
C3B C2B H2BA 119.5
C1A C2A C3A 120.1(8)
C1A C2A H2AA 120.0
C3A C2A H2AA 120.0
C4C C3C C2C 122.8(7)
C4C C3C H3CA 118.6
C2C C3C H3CA 118.6
C4 C3 C2 121.6(6)
C4 C3 H3A 119.2
C2 C3 H3A 119.2
C4B C3B C2B 122.0(6)
C4B C3B H3BA 119.0
C2B C3B H3BA 119.0
C4A C3A C2A 122.0(9)
C4A C3A H3AA 119.0
C2A C3A H3AA 119.0
C3 C4 C5 118.4(6)
C3 C4 H4A 120.8
C5 C4 H4A 120.8
C3C C4C C5C 117.0(6)
C3C C4C H4CA 121.5
C5C C4C H4CA 121.5
C3B C4B C5B 119.1(6)
C3B C4B H4BA 120.4
C5B C4B H4BA 120.4
C3A C4A C5A 120.0(8)
C3A C4A H4AA 120.0
C5A C4A H4AA 120.0
C6B C5B C9B 118.6(6)
C6B C5B C4B 123.1(6)
C9B C5B C4B 118.3(6)
C6C C5C C9C 117.5(6)
C6C C5C C4C 123.4(6)
C9C C5C C4C 119.0(6)
C9 C5 C4 118.3(6)
C9 C5 C6 117.9(5)
C4 C5 C6 123.7(6)
C6A C5A C4A 124.9(8)
C6A C5A C9A 118.3(8)
C4A C5A C9A 116.8(8)
C7C C6C C5C 119.1(6)
C7C C6C H6CA 120.4
C5C C6C H6CA 120.4
C7 C6 C5 119.4(6)
C7 C6 H6A 120.3
C5 C6 H6A 120.3
C7B C6B C5B 118.8(6)
C7B C6B H6BA 120.6
C5B C6B H6BA 120.6
C7A C6A C5A 120.4(8)
C7A C6A H6AA 119.8
C5A C6A H6AA 119.8
C6 C7 C8 119.5(6)
C6 C7 H7A 120.3
C8 C7 H7A 120.3
C8C C7C C6C 119.7(6)
C8C C7C H7CA 120.2
C6C C7C H7CA 120.2
C6B C7B C8B 119.5(7)
C6B C7B H7BA 120.2
C8B C7B H7BA 120.2
C6A C7A C8A 119.6(9)
C6A C7A H7AA 120.2
C8A C7A H7AA 120.2
N1 C8 C7 122.4(5)
N1 C8 C10 115.1(5)
C7 C8 C10 122.5(5)
N1C C8C C7C 123.4(6)
N1C C8C C10C 113.9(6)
C7C C8C C10C 122.7(6)
N1B C8B C10B 115.3(6)
N1B C8B C7B 121.7(6)
C10B C8B C7B 122.9(7)
N1A C8A C7A 120.9(9)
N1A C8A C10A 115.3(7)
C7A C8A C10A 123.8(8)
N1 C9 C5 121.7(5)
N1 C9 C1 116.6(5)
C5 C9 C1 121.6(5)
N1B C9B C5B 122.9(6)
N1B C9B C1B 116.4(5)
C5B C9B C1B 120.7(6)
N1C C9C C5C 120.8(6)
N1C C9C C1C 117.9(5)
C5C C9C C1C 121.3(6)
N1A C9A C1A 115.8(6)
N1A C9A C5A 120.8(7)
C1A C9A C5A 123.4(7)
N2 C10 C8 120.0(5)
N2 C10 H10A 120.0
C8 C10 H10A 120.0
N2C C10C C8C 121.5(6)
N2C C10C H10B 119.3
C8C C10C H10B 119.3
N2B C10B C8B 122.7(6)
N2B C10B H10C 118.7
C8B C10B H10C 118.7
N2A C10A C8A 122.0(8)
N2A C10A H10D 119.0
C8A C10A H10D 119.0
C13 C12 C17 122.1(6)
C13 C12 N2 119.2(6)
C17 C12 N2 118.8(5)
C13C C12C C17C 124.0(7)
C13C C12C N2C 119.6(6)
C17C C12C N2C 116.3(6)
C13B C12B C17B 121.9(8)
C13B C12B N2B 121.0(7)
C17B C12B N2B 117.1(8)
C13A C12A C17A 122.7(8)
C13A C12A N2A 119.9(8)
C17A C12A N2A 117.2(7)
C12 C13 C14 117.6(6)
C12 C13 C18 123.1(6)
C14 C13 C18 119.3(6)
C12B C13B C14B 119.2(9)
C12B C13B C18B 120.7(7)
C14B C13B C18B 120.0(9)
C12C C13C C14C 115.1(7)
C12C C13C C18C 124.0(7)
C14C C13C C18C 120.8(7)
C14A C13A C12A 117.0(10)
C14A C13A C18A 121.6(9)
C12A C13A C18A 121.3(9)
C15 C14 C13 120.3(6)
C15 C14 H14A 119.9
C13 C14 H14A 119.9
C15C C14C C13C 121.5(8)
C15C C14C H14B 119.2
C13C C14C H14B 119.2
C13B C14B C15B 119.3(11)
C13B C14B H14C 120.4
C15B C14B H14C 120.4
C15A C14A C13A 122.7(10)
C15A C14A H14E 118.7
C13A C14A H14E 118.7
C16 C15 C14 120.2(7)
C16 C15 C25 122.6(7)
C14 C15 C25 117.2(7)
C16C C15C C14C 121.9(8)
C16C C15C C25C 118.4(9)
C14C C15C C25C 119.6(9)
C14A C15A C16A 121.1(10)
C14A C15A C25A 121.1(11)
C16A C15A C25A 117.4(12)
C16B C15B C14B 118.1(10)
C16B C15B C25B 125.0(12)
C14B C15B C25B 116.8(13)
C15 C16 C17 123.1(7)
C15 C16 H16A 118.5
C17 C16 H16A 118.5
C15C C16C C17C 121.0(8)
C15C C16C H16B 119.5
C17C C16C H16B 119.5
C17B C16B C15B 122.4(11)
C17B C16B H16C 118.8
C15B C16B H16C 118.8
C15A C16A C17A 119.6(11)
C15A C16A H16D 120.2
C17A C16A H16D 120.2
C16 C17 C12 116.7(6)
C16 C17 C19 124.8(6)
C12 C17 C19 118.3(5)
C12C C17C C16C 116.4(6)
C12C C17C C19C 122.1(6)
C16C C17C C19C 121.1(6)
C12A C17A C16A 116.7(9)
C12A C17A C19A 120.7(9)
C16A C17A C19A 122.6(9)
C16B C17B C12B 119.1(11)
C16B C17B C19B 116.7(10)
C12B C17B C19B 124.2(8)
C20B C18B C13B 118.5(9)
C20B C18B H18A 107.7
C13B C18B H18A 107.7
C20B C18B H18B 107.7
C13B C18B H18B 107.7
H18A C18B H18B 107.1
C20D C18A C20A 76.1(17)
C20D C18A C13A 123.7(18)
C20A C18A C13A 108.5(10)
C20D C18A H18C 33.9
C20A C18A H18C 110.0
C13A C18A H18C 110.0
C20D C18A H18D 121.0
C20A C18A H18D 110.0
C13A C18A H18D 110.0
H18C C18A H18D 108.4
C20C C18C C13C 120.4(13)
C20C C18C H18E 107.2
C13C C18C H18E 107.2
C20C C18C H18F 107.2
C13C C18C H18F 107.2
H18E C18C H18F 106.8
C20 C18 C13 115.9(6)
C20 C18 H18G 108.3
C13 C18 H18G 108.3
C20 C18 H18H 108.3
C13 C18 H18H 108.3
H18G C18 H18H 107.4
C17B C19B C21B 105(3)
C17B C19B C21D 120.3(17)
C21B C19B C21D 26(3)
C17B C19B H19A 110.7
C21B C19B H19A 110.8
C21D C19B H19A 117.3
C17B C19B H19B 110.7
C21B C19B H19B 110.7
C21D C19B H19B 85.5
H19A C19B H19B 108.8
C21 C19 C17 111.7(7)
C21 C19 H19C 109.3
C17 C19 H19C 109.3
C21 C19 H19D 109.3
C17 C19 H19D 109.3
H19C C19 H19D 107.9
C21C C19C C17C 112.5(7)
C21C C19C H19E 109.1
C17C C19C H19E 109.1
C21C C19C H19F 109.1
C17C C19C H19F 109.1
H19E C19C H19F 107.8
C21A C19A C17A 119.2(10)
C21A C19A H19G 107.5
C17A C19A H19G 107.5
C21A C19A H19H 107.5
C17A C19A H19H 107.5
H19G C19A H19H 107.0
C18 C20 H20A 109.5
C18 C20 H20B 109.5
H20A C20 H20B 109.5
C18 C20 H20C 109.5
H20A C20 H20C 109.5
H20B C20 H20C 109.5
C18B C20B H20D 109.5
C18B C20B H20E 109.5
H20D C20B H20E 109.5
C18B C20B H20F 109.5
H20D C20B H20F 109.5
H20E C20B H20F 109.5
C18C C20C H20G 109.5
C18C C20C H20H 109.5
H20G C20C H20H 109.5
C18C C20C H20I 109.5
H20G C20C H20I 109.5
H20H C20C H20I 109.5
C18A C20A H20J 109.5
C18A C20A H20K 109.5
C18A C20A H20L 109.5
C18A C20D H20M 109.5
C18A C20D H20N 109.5
H20M C20D H20N 109.5
C18A C20D H20O 109.5
H20M C20D H20O 109.5
H20N C20D H20O 109.5
C19C C21C H21A 109.5
C19C C21C H21B 109.5
H21A C21C H21B 109.5
C19C C21C H21C 109.5
H21A C21C H21C 109.5
H21B C21C H21C 109.5
C19A C21A H21D 109.5
C19A C21A H21E 109.5
H21D C21A H21E 109.5
C19A C21A H21F 109.5
H21D C21A H21F 109.5
H21E C21A H21F 109.5
C19 C21 H21G 109.5
C19 C21 H21H 109.5
H21G C21 H21H 109.5
C19 C21 H21I 109.5
H21G C21 H21I 109.5
H21H C21 H21I 109.5
C19B C21B H21J 109.4
C19B C21B H21K 109.5
C19B C21B H21L 109.5
C19B C21D H21M 109.5
C19B C21D H21N 109.4
H21M C21D H21N 109.5
C19B C21D H21O 109.5
H21M C21D H21O 109.5
H21N C21D H21O 109.5
C15 C25 H25A 109.5
C15 C25 H25B 109.5
H25A C25 H25B 109.5
C15 C25 H25C 109.5
H25A C25 H25C 109.5
H25B C25 H25C 109.5
C15C C25C H25D 109.5
C15C C25C H25E 109.5
H25D C25C H25E 109.5
C15C C25C H25F 109.5
H25D C25C H25F 109.5
H25E C25C H25F 109.5
C15B C25B H25G 109.5
C15B C25B H25H 109.5
H25G C25B H25H 109.5
C15B C25B H25I 109.5
H25G C25B H25I 109.5
H25H C25B H25I 109.5
C15A C25A H25J 109.5
C15A C25A H25K 109.5
H25J C25A H25K 109.5
C15A C25A H25L 109.5
H25J C25A H25L 109.5
H25K C25A H25L 109.5
O60 C61 C62 106.6(6)
O60 C61 H61A 110.4
C62 C61 H61A 110.4
O60 C61 H61B 110.4
C62 C61 H61B 110.4
H61A C61 H61B 108.6
C61 C62 C63 105.7(9)
C61 C62 C63' 98.2(11)
C63 C62 C63' 27.2(12)
C61 C62 H62A 110.6
C63 C62 H62A 110.6
C63' C62 H62A 136.3
C61 C62 H62B 110.6
C63 C62 H62B 110.6
C63' C62 H62B 89.8
H62A C62 H62B 108.7
C64 C63 C62 107.4(11)
C64 C63 H63A 110.2
C62 C63 H63A 110.2
C64 C63 H63B 110.2
C62 C63 H63B 110.2
H63A C63 H63B 108.5
C64 C63' C62 105.4(10)
C64 C63' H63C 110.7
C62 C63' H63C 110.7
C64 C63' H63D 110.7
C62 C63' H63D 110.7
H63C C63' H63D 108.8
C63 C64 O60 109.0(9)
C63 C64 C63' 28.5(12)
O60 C64 C63' 105.6(10)
C63 C64 H64A 109.9
O60 C64 H64A 109.9
C63' C64 H64A 134.0
C63 C64 H64B 109.9
O60 C64 H64B 109.9
C63' C64 H64B 85.5
H64A C64 H64B 108.3
O60A C61A C62A 102.9(11)
O60A C61A H61C 111.2
C62A C61A H61C 111.2
O60A C61A H61D 111.2
C62A C61A H61D 111.2
H61C C61A H61D 109.1
C63A C62A C61A 111.4(13)
C63A C62A H62C 109.4
C61A C62A H62C 109.4
C63A C62A H62D 109.4
C61A C62A H62D 109.4
H62C C62A H62D 108.0
C62A C63A C64A 103.9(14)
C62A C63A H63E 111.0
C64A C63A H63E 111.0
C62A C63A H63F 111.0
C64A C63A H63F 111.0
H63E C63A H63F 109.0
O60A C64A C63A 107.0(11)
O60A C64A H64C 110.3
C63A C64A H64C 110.3
O60A C64A H64D 110.3
C63A C64A H64D 110.3
H64C C64A H64D 108.6

loop_
_geom_bond_atom_site_label_1
_geom_bond_atom_site_label_2
_geom_bond_distance
Y1 O1A 2.318(4)
Y1 O1 2.380(4)
Y1 N1 2.442(5)
Y1 Cl2 2.560(2)
Y1 Cl1 2.575(2)
Y1 N2 2.605(5)
Y1 Cl5 2.807(2)
Y1 Y2 3.5402(11)
Y2 O1 2.246(4)
Y2 O1A 2.323(4)
Y2 O60 2.397(5)
Y2 N1A 2.438(6)
Y2 Cl3 2.5490(18)
Y2 N2A 2.619(6)
Y2 Cl5 2.7149(17)
Y3 O1C 2.312(4)
Y3 O1B 2.373(4)
Y3 N1B 2.463(5)
Y3 Cl1A 2.5448(19)
Y3 Cl2A 2.5791(18)
Y3 N2B 2.626(6)
Y3 Cl5A 2.772(2)
Y3 Y4 3.5748(17)
Y4 O1B 2.263(4)
Y4 O1C 2.316(4)
Y4 O60A 2.355(5)
Y4 N1C 2.440(5)
Y4 Cl3A 2.541(2)
Y4 N2C 2.604(5)
Y4 Cl5A 2.704(2)
O1C C1C 1.348(7)
O1 C1 1.367(7)
O1A C1A 1.341(7)
O1B C1B 1.358(7)
O60 C64 1.436(8)
O60 C61 1.463(8)
O60A C64A 1.433(11)
O60A C61A 1.499(10)
N1C C8C 1.317(8)
N1C C9C 1.364(8)
N1 C8 1.340(7)
N1 C9 1.380(7)
N1B C9B 1.344(8)
N1B C8B 1.349(8)
N1A C8A 1.335(9)
N1A C9A 1.371(9)
N2C C10C 1.318(8)
N2C C12C 1.447(8)
N2 C10 1.279(7)
N2 C12 1.448(7)
N2B C10B 1.285(8)
N2B C12B 1.432(9)
N2A C10A 1.263(10)
N2A C12A 1.443(10)
C1C C2C 1.339(9)
C1C C9C 1.434(8)
C1 C2 1.332(8)
C1 C9 1.414(8)
C1B C2B 1.346(8)
C1B C9B 1.446(9)
C1A C2A 1.349(10)
C1A C9A 1.419(10)
C2 C3 1.396(9)
C2 H2A 0.9500
C2C C3C 1.428(9)
C2C H2CA 0.9500
C2B C3B 1.414(9)
C2B H2BA 0.9500
C2A C3A 1.469(11)
C2A H2AA 0.9500
C3C C4C 1.385(9)
C3C H3CA 0.9500
C3 C4 1.393(9)
C3 H3A 0.9500
C3B C4B 1.356(9)
C3B H3BA 0.9500
C3A C4A 1.343(12)
C3A H3AA 0.9500
C4 C5 1.410(8)
C4 H4A 0.9500
C4C C5C 1.445(9)
C4C H4CA 0.9500
C4B C5B 1.448(9)
C4B H4BA 0.9500
C4A C5A 1.425(12)
C4A H4AA 0.9500
C5B C6B 1.403(9)
C5B C9B 1.402(8)
C5C C6C 1.410(9)
C5C C9C 1.429(8)
C5 C9 1.396(8)
C5 C6 1.432(8)
C5A C6A 1.378(13)
C5A C9A 1.432(9)
C6C C7C 1.379(9)
C6C H6CA 0.9500
C6 C7 1.364(9)
C6 H6A 0.9500
C6B C7B 1.365(10)
C6B H6BA 0.9500
C6A C7A 1.367(13)
C6A H6AA 0.9500
C7 C8 1.405(8)
C7 H7A 0.9500
C7C C8C 1.371(9)
C7C H7CA 0.9500
C7B C8B 1.424(9)
C7B H7BA 0.9500
C7A C8A 1.426(11)
C7A H7AA 0.9500
C8 C10 1.460(8)
C8C C10C 1.449(9)
C8B C10B 1.425(9)
C8A C10A 1.448(12)
C10 H10A 0.9500
C10C H10B 0.9500
C10B H10C 0.9500
C10A H10D 0.9500
C12 C13 1.394(9)
C12 C17 1.396(9)
C12C C13C 1.385(10)
C12C C17C 1.403(9)
C12B C13B 1.360(11)
C12B C17B 1.417(12)
C12A C13A 1.389(11)
C12A C17A 1.419(12)
C13 C14 1.425(9)
C13 C18 1.506(10)
C13B C14B 1.404(12)
C13B C18B 1.568(12)
C13C C14C 1.456(11)
C13C C18C 1.528(12)
C13A C14A 1.385(13)
C13A C18A 1.533(13)
C14 C15 1.368(10)
C14 H14A 0.9500
C14C C15C 1.348(12)
C14C H14B 0.9500
C14B C15B 1.432(15)
C14B H14C 0.9500
C14A C15A 1.348(14)
C14A H14E 0.9500
C15 C16 1.346(10)
C15 C25 1.550(10)
C15C C16C 1.339(11)
C15C C25C 1.553(13)
C15A C16A 1.385(14)
C15A C25A 1.484(14)
C15B C16B 1.405(16)
C15B C25B 1.511(14)
C16 C17 1.394(9)
C16 H16A 0.9500
C16C C17C 1.436(10)
C16C H16B 0.9500
C16B C17B 1.329(13)
C16B H16C 0.9500
C16A C17A 1.424(13)
C16A H16D 0.9500
C17 C19 1.535(10)
C17C C19C 1.516(10)
C17A C19A 1.495(12)
C17B C19B 1.464(14)
C18B C20B 1.500(14)
C18B H18A 0.9900
C18B H18B 0.9900
C18A C20D 1.45(2)
C18A C20A 1.459(15)
C18A H18C 0.9900
C18A H18D 0.9900
C18C C20C 1.282(16)
C18C H18E 0.9900
C18C H18F 0.9900
C18 C20 1.477(11)
C18 H18G 0.9900
C18 H18H 0.9900
C19B C21B 1.62(2)
C19B C21D 1.625(19)
C19B H19A 0.9900
C19B H19B 0.9900
C19 C21 1.500(11)
C19 H19C 0.9900
C19 H19D 0.9900
C19C C21C 1.484(11)
C19C H19E 0.9900
C19C H19F 0.9900
C19A C21A 1.421(14)
C19A H19G 0.9900
C19A H19H 0.9900
C20 H20A 0.9800
C20 H20B 0.9800
C20 H20C 0.9800
C20B H20D 0.9800
C20B H20E 0.9800
C20B H20F 0.9800
C20C H20G 0.9800
C20C H20H 0.9800
C20C H20I 0.9800
C20A H20J 0.9800
C20A H20K 0.9800
C20A H20L 0.9800
C20D H20M 0.9800
C20D H20N 0.9800
C20D H20O 0.9800
C21C H21A 0.9800
C21C H21B 0.9800
C21C H21C 0.9800
C21A H21D 0.9800
C21A H21E 0.9800
C21A H21F 0.9800
C21 H21G 0.9800
C21 H21H 0.9800
C21 H21I 0.9800
C21B H21J 0.9801
C21B H21K 0.9801
C21B H21L 0.9801
C21D H21M 0.9800
C21D H21N 0.9800
C21D H21O 0.9800
C25 H25A 0.9800
C25 H25B 0.9800
C25 H25C 0.9800
C25C H25D 0.9800
C25C H25E 0.9800
C25C H25F 0.9800
C25B H25G 0.9800
C25B H25H 0.9800
C25B H25I 0.9800
C25A H25J 0.9800
C25A H25K 0.9800
C25A H25L 0.9800
C61 C62 1.497(11)
C61 H61A 0.9900
C61 H61B 0.9900
C62 C63 1.502(17)
C62 C63' 1.511(15)
C62 H62A 0.9900
C62 H62B 0.9900
C63 C64 1.426(16)
C63 H63A 0.9900
C63 H63B 0.9900
C63' C64 1.455(15)
C63' H63C 0.9900
C63' H63D 0.9900
C64 H64A 0.9900
C64 H64B 0.9900
C61A C62A 1.518(18)
C61A H61C 0.9900
C61A H61D 0.9900
C62A C63A 1.31(2)
C62A H62C 0.9900
C62A H62D 0.9900
C63A C64A 1.539(17)
C63A H63E 0.9900
C63A H63F 0.9900
C64A H64C 0.9900
C64A H64D 0.9900

loop_
_geom_torsion_atom_site_label_1
_geom_torsion_atom_site_label_2
_geom_torsion_atom_site_label_3
_geom_torsion_atom_site_label_4
_geom_torsion
O1A Y1 Y2 O1 -115.9(2)
N1 Y1 Y2 O1 31.74(19)
Cl2 Y1 Y2 O1 -58.55(16)
Cl1 Y1 Y2 O1 -171.20(16)
N2 Y1 Y2 O1 89.8(2)
Cl5 Y1 Y2 O1 122.84(16)
O1 Y1 Y2 O1A 115.9(2)
N1 Y1 Y2 O1A 147.7(2)
Cl2 Y1 Y2 O1A 57.36(17)
Cl1 Y1 Y2 O1A -55.29(17)
N2 Y1 Y2 O1A -154.3(3)
Cl5 Y1 Y2 O1A -121.25(17)
O1A Y1 Y2 O60 -168.9(2)
O1 Y1 Y2 O60 -52.97(19)
N1 Y1 Y2 O60 -21.22(16)
Cl2 Y1 Y2 O60 -111.51(13)
Cl1 Y1 Y2 O60 135.83(13)
N2 Y1 Y2 O60 36.8(2)
Cl5 Y1 Y2 O60 69.87(13)
O1A Y1 Y2 N1A 35.4(2)
O1 Y1 Y2 N1A 151.4(2)
N1 Y1 Y2 N1A -176.90(18)
Cl2 Y1 Y2 N1A 92.81(15)
Cl1 Y1 Y2 N1A -19.85(15)
N2 Y1 Y2 N1A -118.9(2)
Cl5 Y1 Y2 N1A -85.81(15)
O1A Y1 Y2 Cl3 -64.24(17)
O1 Y1 Y2 Cl3 51.67(16)
N1 Y1 Y2 Cl3 83.41(13)
Cl2 Y1 Y2 Cl3 -6.88(8)
Cl1 Y1 Y2 Cl3 -119.53(8)
N2 Y1 Y2 Cl3 141.4(2)
Cl5 Y1 Y2 Cl3 174.51(7)
O1A Y1 Y2 N2A 93.6(3)
O1 Y1 Y2 N2A -150.5(3)
N1 Y1 Y2 N2A -118.7(3)
Cl2 Y1 Y2 N2A 151.0(3)
Cl1 Y1 Y2 N2A 38.3(3)
N2 Y1 Y2 N2A -60.7(3)
Cl5 Y1 Y2 N2A -27.6(3)
O1A Y1 Y2 Cl5 121.25(17)
O1 Y1 Y2 Cl5 -122.84(16)
N1 Y1 Y2 Cl5 -91.09(13)
Cl2 Y1 Y2 Cl5 178.62(7)
Cl1 Y1 Y2 Cl5 65.96(7)
N2 Y1 Y2 Cl5 -33.1(2)
O1C Y3 Y4 O1B -116.6(2)
N1B Y3 Y4 O1B 34.6(2)
Cl1A Y3 Y4 O1B -59.45(18)
Cl2A Y3 Y4 O1B -170.26(19)
N2B Y3 Y4 O1B 86.0(3)
Cl5A Y3 Y4 O1B 122.93(19)
O1B Y3 Y4 O1C 116.6(2)
N1B Y3 Y4 O1C 151.18(19)
Cl1A Y3 Y4 O1C 57.12(16)
Cl2A Y3 Y4 O1C -53.69(16)
N2B Y3 Y4 O1C -157.4(3)
Cl5A Y3 Y4 O1C -120.50(17)
O1C Y3 Y4 O60A -171.0(2)
O1B Y3 Y4 O60A -54.4(2)
N1B Y3 Y4 O60A -19.78(19)
Cl1A Y3 Y4 O60A -113.83(15)
Cl2A Y3 Y4 O60A 135.36(16)
N2B Y3 Y4 O60A 31.6(3)
Cl5A Y3 Y4 O60A 68.55(16)
O1C Y3 Y4 N1C 32.20(19)
O1B Y3 Y4 N1C 148.8(2)
N1B Y3 Y4 N1C -176.62(16)
Cl1A Y3 Y4 N1C 89.33(13)
Cl2A Y3 Y4 N1C -21.48(13)
N2B Y3 Y4 N1C -125.2(3)
Cl5A Y3 Y4 N1C -88.30(13)
O1C Y3 Y4 Cl3A -65.11(17)
O1B Y3 Y4 Cl3A 51.46(19)
N1B Y3 Y4 Cl3A 86.07(13)
Cl1A Y3 Y4 Cl3A -7.98(8)
Cl2A Y3 Y4 Cl3A -118.79(8)
N2B Y3 Y4 Cl3A 137.5(2)
Cl5A Y3 Y4 Cl3A 174.39(8)
O1C Y3 Y4 N2C 92.0(3)
O1B Y3 Y4 N2C -151.4(3)
N1B Y3 Y4 N2C -116.8(2)
Cl1A Y3 Y4 N2C 149.1(2)
Cl2A Y3 Y4 N2C 38.3(2)
N2B Y3 Y4 N2C -65.4(3)
Cl5A Y3 Y4 N2C -28.5(2)
O1C Y3 Y4 Cl5A 120.50(17)
O1B Y3 Y4 Cl5A -122.93(19)
N1B Y3 Y4 Cl5A -88.33(13)
Cl1A Y3 Y4 Cl5A 177.62(7)
Cl2A Y3 Y4 Cl5A 66.81(8)
N2B Y3 Y4 Cl5A -36.9(2)
O1 Y2 Cl5 Y1 -34.52(11)
O1A Y2 Cl5 Y1 34.45(11)
O60 Y2 Cl5 Y1 -116.06(13)
N1A Y2 Cl5 Y1 100.18(16)
Cl3 Y2 Cl5 Y1 -63.9(7)
N2A Y2 Cl5 Y1 164.51(16)
O1A Y1 Cl5 Y2 -34.82(11)
O1 Y1 Cl5 Y2 32.92(10)
N1 Y1 Cl5 Y2 96.31(12)
Cl2 Y1 Cl5 Y2 -6.3(3)
Cl1 Y1 Cl5 Y2 -122.48(5)
N2 Y1 Cl5 Y2 160.75(12)
O1B Y4 Cl5A Y3 -34.08(12)
O1C Y4 Cl5A Y3 34.37(10)
O60A Y4 Cl5A Y3 -117.59(13)
N1C Y4 Cl5A Y3 99.70(13)
Cl3A Y4 Cl5A Y3 -48.3(6)
N2C Y4 Cl5A Y3 164.10(13)
O1C Y3 Cl5A Y4 -34.68(11)
O1B Y3 Cl5A Y4 32.79(11)
N1B Y3 Cl5A Y4 96.77(13)
Cl1A Y3 Cl5A Y4 -7.9(2)
Cl2A Y3 Cl5A Y4 -121.19(6)
N2B Y3 Cl5A Y4 160.83(13)
O1B Y3 O1C C1C 167.4(5)
N1B Y3 O1C C1C 166.2(5)
Cl1A Y3 O1C C1C 74.4(5)
Cl2A Y3 O1C C1C -23.4(5)
N2B Y3 O1C C1C -26.2(10)
Cl5A Y3 O1C C1C -112.6(5)
Y4 Y3 O1C C1C -154.7(6)
O1B Y3 O1C Y4 -37.97(15)
N1B Y3 O1C Y4 -39.2(3)
Cl1A Y3 O1C Y4 -130.92(13)
Cl2A Y3 O1C Y4 131.30(13)
N2B Y3 O1C Y4 128.4(6)
Cl5A Y3 O1C Y4 42.04(11)
O1B Y4 O1C C1C -161.9(5)
O60A Y4 O1C C1C 174.3(4)
N1C Y4 O1C C1C 12.9(4)
Cl3A Y4 O1C C1C -70.7(4)
N2C Y4 O1C C1C 26.8(5)
Cl5A Y4 O1C C1C 115.5(4)
Y3 Y4 O1C C1C 158.5(5)
O1B Y4 O1C Y3 39.54(15)
O60A Y4 O1C Y3 15.8(4)
N1C Y4 O1C Y3 -145.64(19)
Cl3A Y4 O1C Y3 130.76(12)
N2C Y4 O1C Y3 -131.77(18)
Cl5A Y4 O1C Y3 -43.02(12)
O1A Y2 O1 C1 168.4(5)
O60 Y2 O1 C1 -23.1(5)
N1A Y2 O1 C1 166.0(4)
Cl3 Y2 O1 C1 66.9(5)
N2A Y2 O1 C1 -31.4(8)
Cl5 Y2 O1 C1 -110.7(5)
Y1 Y2 O1 C1 -152.6(5)
O1A Y2 O1 Y1 -39.02(14)
O60 Y2 O1 Y1 129.51(17)
N1A Y2 O1 Y1 -41.4(3)
Cl3 Y2 O1 Y1 -140.56(11)
N2A Y2 O1 Y1 121.1(4)
Cl5 Y2 O1 Y1 41.87(11)
O1A Y1 O1 C1 -162.7(4)
N1 Y1 O1 C1 12.0(4)
Cl2 Y1 O1 C1 -70.5(4)
Cl1 Y1 O1 C1 174.1(3)
N2 Y1 O1 C1 27.4(5)
Cl5 Y1 O1 C1 116.5(4)
Y2 Y1 O1 C1 157.5(5)
O1A Y1 O1 Y2 39.86(15)
N1 Y1 O1 Y2 -145.5(2)
Cl2 Y1 O1 Y2 132.03(12)
Cl1 Y1 O1 Y2 16.7(3)
N2 Y1 O1 Y2 -130.10(17)
Cl5 Y1 O1 Y2 -40.99(11)
O1 Y1 O1A C1A 173.6(6)
N1 Y1 O1A C1A 167.0(5)
Cl2 Y1 O1A C1A 78.8(5)
Cl1 Y1 O1A C1A -17.6(5)
N2 Y1 O1A C1A -35.4(9)
Cl5 Y1 O1A C1A -106.4(5)
Y2 Y1 O1A C1A -148.2(6)
O1 Y1 O1A Y2 -38.25(14)
N1 Y1 O1A Y2 -44.8(3)
Cl2 Y1 O1A Y2 -133.01(13)
Cl1 Y1 O1A Y2 130.56(14)
N2 Y1 O1A Y2 112.8(5)
Cl5 Y1 O1A Y2 41.73(12)
O1 Y2 O1A C1A -167.4(5)
O60 Y2 O1A C1A 171.8(4)
N1A Y2 O1A C1A 10.7(4)
Cl3 Y2 O1A C1A -75.7(4)
N2A Y2 O1A C1A 21.0(5)
Cl5 Y2 O1A C1A 109.3(4)
Y1 Y2 O1A C1A 152.4(5)
O1 Y2 O1A Y1 40.21(14)
O60 Y2 O1A Y1 19.4(3)
N1A Y2 O1A Y1 -141.6(2)
Cl3 Y2 O1A Y1 131.92(12)
N2A Y2 O1A Y1 -131.33(19)
Cl5 Y2 O1A Y1 -43.08(12)
O1C Y4 O1B C1B 172.4(5)
O60A Y4 O1B C1B -20.4(5)
N1C Y4 O1B C1B 165.8(4)
Cl3A Y4 O1B C1B 70.4(5)
N2C Y4 O1B C1B -29.0(8)
Cl5A Y4 O1B C1B -108.1(5)
Y3 Y4 O1B C1B -149.3(6)
O1C Y4 O1B Y3 -38.28(15)
O60A Y4 O1B Y3 128.9(2)
N1C Y4 O1B Y3 -44.9(3)
Cl3A Y4 O1B Y3 -140.27(13)
N2C Y4 O1B Y3 120.3(5)
Cl5A Y4 O1B Y3 41.23(13)
O1C Y3 O1B C1B -168.0(5)
N1B Y3 O1B C1B 11.0(4)
Cl1A Y3 O1B C1B -77.9(4)
Cl2A Y3 O1B C1B 170.8(3)
N2B Y3 O1B C1B 16.5(5)
Cl5A Y3 O1B C1B 112.3(4)
Y4 Y3 O1B C1B 153.0(5)
O1C Y3 O1B Y4 38.98(16)
N1B Y3 O1B Y4 -142.0(2)
Cl1A Y3 O1B Y4 129.12(14)
Cl2A Y3 O1B Y4 17.8(3)
N2B Y3 O1B Y4 -136.47(19)
Cl5A Y3 O1B Y4 -40.66(13)
O1 Y2 O60 C64 109.9(6)
O1A Y2 O60 C64 129.2(6)
N1A Y2 O60 C64 -81.2(6)
Cl3 Y2 O60 C64 13.4(6)
N2A Y2 O60 C64 -72.9(6)
Cl5 Y2 O60 C64 -170.5(6)
Y1 Y2 O60 C64 142.2(6)
O1 Y2 O60 C61 -61.1(5)
O1A Y2 O60 C61 -41.8(6)
N1A Y2 O60 C61 107.8(6)
Cl3 Y2 O60 C61 -157.6(5)
N2A Y2 O60 C61 116.1(5)
Cl5 Y2 O60 C61 18.5(5)
Y1 Y2 O60 C61 -28.8(5)
O1B Y4 O60A C64A -66.2(7)
O1C Y4 O60A C64A -44.4(8)
N1C Y4 O60A C64A 106.4(7)
Cl3A Y4 O60A C64A -162.5(7)
N2C Y4 O60A C64A 111.0(7)
Cl5A Y4 O60A C64A 11.8(7)
Y3 Y4 O60A C64A -33.9(7)
O1B Y4 O60A C61A 102.6(6)
O1C Y4 O60A C61A 124.4(6)
N1C Y4 O60A C61A -84.8(7)
Cl3A Y4 O60A C61A 6.2(6)
N2C Y4 O60A C61A -80.2(6)
Cl5A Y4 O60A C61A -179.5(6)
Y3 Y4 O60A C61A 134.8(6)
O1B Y4 N1C C8C -175.4(4)
O1C Y4 N1C C8C 178.0(5)
O60A Y4 N1C C8C 14.7(6)
Cl3A Y4 N1C C8C -77.1(5)
N2C Y4 N1C C8C 9.7(4)
Cl5A Y4 N1C C8C 106.2(5)
Y3 Y4 N1C C8C 156.6(4)
O1B Y4 N1C C9C -5.0(5)
O1C Y4 N1C C9C -11.6(4)
O60A Y4 N1C C9C -174.8(4)
Cl3A Y4 N1C C9C 93.4(4)
N2C Y4 N1C C9C -179.9(4)
Cl5A Y4 N1C C9C -83.4(4)
Y3 Y4 N1C C9C -33.0(4)
O1A Y1 N1 C8 -174.0(4)
O1 Y1 N1 C8 179.5(5)
Cl2 Y1 N1 C8 -81.8(4)
Cl1 Y1 N1 C8 13.4(6)
N2 Y1 N1 C8 12.9(4)
Cl5 Y1 N1 C8 109.0(4)
Y2 Y1 N1 C8 158.5(4)
O1A Y1 N1 C9 -4.6(5)
O1 Y1 N1 C9 -11.1(4)
Cl2 Y1 N1 C9 87.6(4)
Cl1 Y1 N1 C9 -177.3(3)
N2 Y1 N1 C9 -177.8(5)
Cl5 Y1 N1 C9 -81.6(4)
Y2 Y1 N1 C9 -32.2(4)
O1C Y3 N1B C9B -7.7(5)
O1B Y3 N1B C9B -8.8(4)
Cl1A Y3 N1B C9B 84.7(4)
Cl2A Y3 N1B C9B -172.1(3)
N2B Y3 N1B C9B 175.9(5)
Cl5A Y3 N1B C9B -80.1(4)
Y4 Y3 N1B C9B -31.6(4)
O1C Y3 N1B C8B -179.7(4)
O1B Y3 N1B C8B 179.1(5)
Cl1A Y3 N1B C8B -87.4(5)
Cl2A Y3 N1B C8B 15.8(6)
N2B Y3 N1B C8B 3.8(5)
Cl5A Y3 N1B C8B 107.8(5)
Y4 Y3 N1B C8B 156.4(5)
O1 Y2 N1A C8A 179.9(5)
O1A Y2 N1A C8A 177.5(6)
O60 Y2 N1A C8A 15.2(7)
Cl3 Y2 N1A C8A -79.0(5)
N2A Y2 N1A C8A 6.2(5)
Cl5 Y2 N1A C8A 102.3(5)
Y1 Y2 N1A C8A 153.5(5)
O1 Y2 N1A C9A -6.6(5)
O1A Y2 N1A C9A -8.9(4)
O60 Y2 N1A C9A -171.2(4)
Cl3 Y2 N1A C9A 94.5(4)
N2A Y2 N1A C9A 179.7(5)
Cl5 Y2 N1A C9A -84.1(4)
Y1 Y2 N1A C9A -32.9(4)
O1B Y4 N2C C10C -175.7(5)
O1C Y4 N2C C10C -21.9(5)
O60A Y4 N2C C10C 175.6(5)
N1C Y4 N2C C10C -7.5(4)
Cl3A Y4 N2C C10C 83.3(4)
Cl5A Y4 N2C C10C -100.0(4)
Y3 Y4 N2C C10C -78.3(5)
O1B Y4 N2C C12C 18.8(8)
O1C Y4 N2C C12C 172.7(4)
O60A Y4 N2C C12C 10.1(5)
N1C Y4 N2C C12C -173.0(5)
Cl3A Y4 N2C C12C -82.2(5)
Cl5A Y4 N2C C12C 94.6(5)
Y3 Y4 N2C C12C 116.3(4)
O1A Y1 N2 C10 -171.1(5)
O1 Y1 N2 C10 -25.4(5)
N1 Y1 N2 C10 -9.7(4)
Cl2 Y1 N2 C10 74.4(4)
Cl1 Y1 N2 C10 170.7(5)
Cl5 Y1 N2 C10 -103.2(4)
Y2 Y1 N2 C10 -78.6(5)
O1A Y1 N2 C12 14.8(9)
O1 Y1 N2 C12 160.5(4)
N1 Y1 N2 C12 176.2(5)
Cl2 Y1 N2 C12 -99.7(5)
Cl1 Y1 N2 C12 -3.4(5)
Cl5 Y1 N2 C12 82.7(5)
Y2 Y1 N2 C12 107.3(5)
O1C Y3 N2B C10B -171.9(6)
O1B Y3 N2B C10B -8.0(6)
N1B Y3 N2B C10B -2.4(5)
Cl1A Y3 N2B C10B 87.4(5)
Cl2A Y3 N2B C10B -174.8(6)
Cl5A Y3 N2B C10B -89.6(5)
Y4 Y3 N2B C10B -61.9(6)
O1C Y3 N2B C12B 15.4(11)
O1B Y3 N2B C12B 179.3(6)
N1B Y3 N2B C12B -175.0(7)
Cl1A Y3 N2B C12B -85.3(6)
Cl2A Y3 N2B C12B 12.5(6)
Cl5A Y3 N2B C12B 97.8(6)
Y4 Y3 N2B C12B 125.4(6)
O1 Y2 N2A C10A -171.6(5)
O1A Y2 N2A C10A -15.9(6)
O60 Y2 N2A C10A -180.0(5)
N1A Y2 N2A C10A -5.4(5)
Cl3 Y2 N2A C10A 88.4(5)
Cl5 Y2 N2A C10A -95.2(5)
Y1 Y2 N2A C10A -73.9(6)
O1 Y2 N2A C12A 19.8(8)
O1A Y2 N2A C12A 175.5(5)
O60 Y2 N2A C12A 11.4(5)
N1A Y2 N2A C12A -174.0(6)
Cl3 Y2 N2A C12A -80.2(5)
Cl5 Y2 N2A C12A 96.2(5)
Y1 Y2 N2A C12A 117.5(5)
Y3 O1C C1C C2C -40.5(9)
Y4 O1C C1C C2C 168.9(5)
Y3 O1C C1C C9C 138.1(4)
Y4 O1C C1C C9C -12.5(7)
Y2 O1 C1 C2 -43.9(8)
Y1 O1 C1 C2 167.9(5)
Y2 O1 C1 C9 136.5(5)
Y1 O1 C1 C9 -11.8(7)
Y4 O1B C1B C2B -52.4(8)
Y3 O1B C1B C2B 163.6(5)
Y4 O1B C1B C9B 131.9(5)
Y3 O1B C1B C9B -12.2(7)
Y1 O1A C1A C2A -47.8(9)
Y2 O1A C1A C2A 169.8(5)
Y1 O1A C1A C9A 131.0(5)
Y2 O1A C1A C9A -11.5(7)
O1 C1 C2 C3 177.3(6)
C9 C1 C2 C3 -3.0(10)
O1C C1C C2C C3C -177.1(6)
C9C C1C C2C C3C 4.4(9)
O1B C1B C2B C3B -179.0(6)
C9B C1B C2B C3B -3.3(10)
O1A C1A C2A C3A 177.3(6)
C9A C1A C2A C3A -1.5(10)
C1C C2C C3C C4C -4.7(10)
C1 C2 C3 C4 2.3(10)
C1B C2B C3B C4B 1.9(11)
C1A C2A C3A C4A 1.7(12)
C2 C3 C4 C5 0.0(10)
C2C C3C C4C C5C 2.6(9)
C2B C3B C4B C5B -0.3(11)
C2A C3A C4A C5A -1.4(12)
C3B C4B C5B C6B 179.1(7)
C3B C4B C5B C9B 0.4(9)
C3C C4C C5C C6C -178.8(6)
C3C C4C C5C C9C -0.6(9)
C3 C4 C5 C9 -1.4(9)
C3 C4 C5 C6 175.3(6)
C3A C4A C5A C6A -177.9(8)
C3A C4A C5A C9A 0.8(11)
C9C C5C C6C C7C 0.8(8)
C4C C5C C6C C7C 179.1(6)
C9 C5 C6 C7 -3.9(9)
C4 C5 C6 C7 179.4(6)
C9B C5B C6B C7B 3.6(10)
C4B C5B C6B C7B -175.1(6)
C4A C5A C6A C7A 179.6(8)
C9A C5A C6A C7A 0.9(12)
C5 C6 C7 C8 0.4(10)
C5C C6C C7C C8C 1.5(9)
C5B C6B C7B C8B -0.6(11)
C5A C6A C7A C8A 1.4(12)
C9 N1 C8 C7 -2.9(9)
Y1 N1 C8 C7 166.3(5)
C9 N1 C8 C10 175.9(5)
Y1 N1 C8 C10 -14.8(7)
C6 C7 C8 N1 3.1(10)
C6 C7 C8 C10 -175.6(6)
C9C N1C C8C C7C -0.5(9)
Y4 N1C C8C C7C 169.6(4)
C9C N1C C8C C10C 179.7(5)
Y4 N1C C8C C10C -10.2(7)
C6C C7C C8C N1C -1.8(9)
C6C C7C C8C C10C 178.0(5)
C9B N1B C8B C10B -176.9(6)
Y3 N1B C8B C10B -4.8(8)
C9B N1B C8B C7B 0.4(9)
Y3 N1B C8B C7B 172.5(5)
C6B C7B C8B N1B -1.5(11)
C6B C7B C8B C10B 175.6(7)
C9A N1A C8A C7A 1.5(10)
Y2 N1A C8A C7A 174.8(5)
C9A N1A C8A C10A -179.8(6)
Y2 N1A C8A C10A -6.4(9)
C6A C7A C8A N1A -2.7(11)
C6A C7A C8A C10A 178.8(8)
C8 N1 C9 C5 -0.9(9)
Y1 N1 C9 C5 -170.6(5)
C8 N1 C9 C1 179.6(5)
Y1 N1 C9 C1 9.9(7)
C4 C5 C9 N1 -178.9(6)
C6 C5 C9 N1 4.2(9)
C4 C5 C9 C1 0.6(9)
C6 C5 C9 C1 -176.3(6)
C2 C1 C9 N1 -178.8(6)
O1 C1 C9 N1 0.9(8)
C2 C1 C9 C5 1.7(9)
O1 C1 C9 C5 -178.7(5)
C8B N1B C9B C5B 2.8(9)
Y3 N1B C9B C5B -169.6(5)
C8B N1B C9B C1B 178.8(6)
Y3 N1B C9B C1B 6.3(7)
C6B C5B C9B N1B -4.9(9)
C4B C5B C9B N1B 173.9(6)
C6B C5B C9B C1B 179.3(6)
C4B C5B C9B C1B -1.9(9)
C2B C1B C9B N1B -172.6(6)
O1B C1B C9B N1B 3.4(8)
C2B C1B C9B C5B 3.4(9)
O1B C1B C9B C5B 179.4(5)
C8C N1C C9C C5C 2.9(8)
Y4 N1C C9C C5C -168.0(4)
C8C N1C C9C C1C -178.8(5)
Y4 N1C C9C C1C 10.2(7)
C6C C5C C9C N1C -3.1(8)
C4C C5C C9C N1C 178.6(5)
C6C C5C C9C C1C 178.7(5)
C4C C5C C9C C1C 0.4(9)
C2C C1C C9C N1C 179.4(5)
O1C C1C C9C N1C 0.7(8)
C2C C1C C9C C5C -2.3(9)
O1C C1C C9C C5C 178.9(5)
C8A N1A C9A C1A -179.4(6)
Y2 N1A C9A C1A 6.9(7)
C8A N1A C9A C5A 0.9(9)
Y2 N1A C9A C5A -172.8(5)
O1A C1A C9A N1A 2.4(8)
C2A C1A C9A N1A -178.7(6)
O1A C1A C9A C5A -177.9(6)
C2A C1A C9A C5A 1.0(10)
C6A C5A C9A N1A -2.1(10)
C4A C5A C9A N1A 179.1(6)
C6A C5A C9A C1A 178.2(7)
C4A C5A C9A C1A -0.6(10)
C12 N2 C10 C8 -178.5(5)
Y1 N2 C10 C8 6.6(7)
N1 C8 C10 N2 4.5(9)
C7 C8 C10 N2 -176.6(6)
C12C N2C C10C C8C 173.2(5)
Y4 N2C C10C C8C 6.2(7)
N1C C8C C10C N2C 1.8(8)
C7C C8C C10C N2C -178.1(6)
C12B N2B C10B C8B 174.6(7)
Y3 N2B C10B C8B 1.0(9)
N1B C8B C10B N2B 2.3(11)
C7B C8B C10B N2B -175.1(7)
C12A N2A C10A C8A 174.4(7)
Y2 N2A C10A C8A 4.7(9)
N1A C8A C10A N2A 0.7(11)
C7A C8A C10A N2A 179.3(7)
C10 N2 C12 C13 -83.3(7)
Y1 N2 C12 C13 90.9(6)
C10 N2 C12 C17 97.6(7)
Y1 N2 C12 C17 -88.2(6)
C10C N2C C12C C13C -72.2(8)
Y4 N2C C12C C13C 93.0(7)
C10C N2C C12C C17C 111.8(7)
Y4 N2C C12C C17C -83.0(6)
C10B N2B C12B C13B -75.6(10)
Y3 N2B C12B C13B 97.0(8)
C10B N2B C12B C17B 102.8(9)
Y3 N2B C12B C17B -84.6(9)
C10A N2A C12A C13A -74.3(10)
Y2 N2A C12A C13A 94.1(8)
C10A N2A C12A C17A 110.7(9)
Y2 N2A C12A C17A -80.9(8)
C17 C12 C13 C14 -0.7(9)
N2 C12 C13 C14 -179.8(5)
C17 C12 C13 C18 178.9(6)
N2 C12 C13 C18 -0.2(9)
C17B C12B C13B C14B 0.3(13)
N2B C12B C13B C14B 178.7(8)
C17B C12B C13B C18B 178.0(8)
N2B C12B C13B C18B -3.6(12)
C17C C12C C13C C14C 1.7(11)
N2C C12C C13C C14C -174.1(6)
C17C C12C C13C C18C -177.7(8)
N2C C12C C13C C18C 6.5(12)
C17A C12A C13A C14A 2.8(13)
N2A C12A C13A C14A -171.9(8)
C17A C12A C13A C18A -175.5(9)
N2A C12A C13A C18A 9.8(13)
C12 C13 C14 C15 -0.7(9)
C18 C13 C14 C15 179.7(6)
C12C C13C C14C C15C -0.9(12)
C18C C13C C14C C15C 178.5(9)
C12B C13B C14B C15B 1.1(14)
C18B C13B C14B C15B -176.6(9)
C12A C13A C14A C15A -3.4(15)
C18A C13A C14A C15A 174.9(10)
C13 C14 C15 C16 0.1(10)
C13 C14 C15 C25 -179.8(6)
C13C C14C C15C C16C -1.4(14)
C13C C14C C15C C25C 179.9(8)
C13A C14A C15A C16A 3.1(17)
C13A C14A C15A C25A 176.9(10)
C13B C14B C15B C16B -2.6(16)
C13B C14B C15B C25B -177.9(11)
C14 C15 C16 C17 2.0(11)
C25 C15 C16 C17 -178.2(7)
C14C C15C C16C C17C 2.9(14)
C25C C15C C16C C17C -178.4(8)
C14B C15B C16B C17B 2.9(18)
C25B C15B C16B C17B 177.8(12)
C14A C15A C16A C17A -2.0(17)
C25A C15A C16A C17A -176.0(10)
C15 C16 C17 C12 -3.2(10)
C15 C16 C17 C19 -179.1(7)
C13 C12 C17 C16 2.5(9)
N2 C12 C17 C16 -178.4(5)
C13 C12 C17 C19 178.7(6)
N2 C12 C17 C19 -2.2(8)
C13C C12C C17C C16C -0.3(11)
N2C C12C C17C C16C 175.6(6)
C13C C12C C17C C19C 172.5(7)
N2C C12C C17C C19C -11.6(10)
C15C C16C C17C C12C -2.0(11)
C15C C16C C17C C19C -174.9(8)
C13A C12A C17A C16A -1.8(14)
N2A C12A C17A C16A 173.0(8)
C13A C12A C17A C19A 176.1(9)
N2A C12A C17A C19A -9.1(13)
C15A C16A C17A C12A 1.4(15)
C15A C16A C17A C19A -176.5(10)
C15B C16B C17B C12B -1.5(17)
C15B C16B C17B C19B 178.6(11)
C13B C12B C17B C16B -0.1(14)
N2B C12B C17B C16B -178.6(9)
C13B C12B C17B C19B 179.8(9)
N2B C12B C17B C19B 1.3(13)
C12B C13B C18B C20B -150.6(10)
C14B C13B C18B C20B 27.1(14)
C14A C13A C18A C20D 22(2)
C12A C13A C18A C20D -160(2)
C14A C13A C18A C20A -63.8(14)
C12A C13A C18A C20A 114.4(11)
C12C C13C C18C C20C -147.9(13)
C14C C13C C18C C20C 32.7(18)
C12 C13 C18 C20 96.3(8)
C14 C13 C18 C20 -84.1(8)
C16B C17B C19B C21B 73(4)
C12B C17B C19B C21B -107(4)
C16B C17B C19B C21D 95(3)
C12B C17B C19B C21D -85(3)
C16 C17 C19 C21 -17.4(10)
C12 C17 C19 C21 166.7(7)
C12C C17C C19C C21C -85.6(9)
C16C C17C C19C C21C 86.9(9)
C12A C17A C19A C21A 177.7(11)
C16A C17A C19A C21A -4.4(17)
C64 O60 C61 C62 -17.5(9)
Y2 O60 C61 C62 155.1(5)
O60 C61 C62 C63 8(2)
O60 C61 C62 C63' 34.8(15)
C61 C62 C63 C64 4(3)
C63' C62 C63 C64 -72.8(18)
C61 C62 C63' C64 -40(2)
C63 C62 C63' C64 68.0(16)
C62 C63 C64 O60 -16(3)
C62 C63 C64 C63' 72.2(18)
C61 O60 C64 C63 21(2)
Y2 O60 C64 C63 -151.4(19)
C61 O60 C64 C63' -8.8(16)
Y2 O60 C64 C63' 178.9(15)
C62 C63' C64 C63 -69.5(16)
C62 C63' C64 O60 32(2)
C64A O60A C61A C62A -1.4(11)
Y4 O60A C61A C62A -172.0(8)
O60A C61A C62A C63A 20(2)
C61A C62A C63A C64A -29(2)
C61A O60A C64A C63A -14.6(11)
Y4 O60A C64A C63A 155.9(8)
C62A C63A C64A O60A 27.4(19)

loop_
_platon_squeeze_void_nr
_platon_squeeze_void_average_x
_platon_squeeze_void_average_y
_platon_squeeze_void_average_z
_platon_squeeze_void_volume
_platon_squeeze_void_count_electrons
1 0.033 0.501 0.928 2284.5 533.1
